data_7044391
loop_
_publ_author_name
'Duan, Rui-Huan Huan'
'Liu, Peng-Fei'
'Lin, Hua'
'Huang-Fu, Shang-Xiong'
'Wu, Li-Ming'

_publ_section_title
;
 Syntheses and characterization of three new sulfides with large band
 gaps: acentric Ba4Ga4SnS12, centric Ba12Sn4S23 and Ba7Sn3S13
;
_journal_name_full 'Dalton Trans.'
_journal_paper_doi 10.1039/C7DT03267F
_journal_year 2017
_chemical_formula_sum 'Ba12 S23 Sn4'
_chemical_formula_weight 2860.22
_chemical_name_systematic
; 
 ? 
;
_space_group_IT_number 14
_symmetry_cell_setting monoclinic
_symmetry_space_group_name_Hall '-P 2yn'
_symmetry_space_group_name_H-M 'P 1 21/n 1'
_atom_sites_solution_primary direct
_atom_sites_solution_secondary difmap
_audit_creation_method SHELXL-97
_audit_update_record
;
2017-08-25 deposited with the CCDC.
2017-10-02 downloaded from the CCDC.
;
_cell_angle_alpha 90.00
_cell_angle_beta 95.820(3)
_cell_angle_gamma 90.00
_cell_formula_units_Z 4
_cell_length_a 13.406(5)
_cell_length_b 12.423(6)
_cell_length_c 26.849(10)
_cell_measurement_reflns_used 10800
_cell_measurement_temperature 293(2)
_cell_measurement_theta_max 27.4855
_cell_measurement_theta_min 2.0448
_cell_volume 4448(3)
_computing_structure_refinement 'SHELXL-97 (Sheldrick, 1997)'
_computing_structure_solution 'SHELXS-97 (Sheldrick, 1990)'
_diffrn_ambient_temperature 293(2)
_diffrn_detector_area_resol_mean 28.5714
_diffrn_measured_fraction_theta_full 0.987
_diffrn_measured_fraction_theta_max 0.987
_diffrn_measurement_device_type Saturn724
_diffrn_measurement_method CCD_Profile_fitting
_diffrn_radiation_monochromator graphite
_diffrn_radiation_source 'fine-focus sealed tube'
_diffrn_radiation_type MoK\a
_diffrn_radiation_wavelength 0.71073
_diffrn_reflns_av_R_equivalents 0.0341
_diffrn_reflns_av_sigmaI/netI 0.0465
_diffrn_reflns_limit_h_max 15
_diffrn_reflns_limit_h_min -17
_diffrn_reflns_limit_k_max 14
_diffrn_reflns_limit_k_min -16
_diffrn_reflns_limit_l_max 30
_diffrn_reflns_limit_l_min -34
_diffrn_reflns_number 31978
_diffrn_reflns_theta_full 27.48
_diffrn_reflns_theta_max 27.48
_diffrn_reflns_theta_min 2.24
_exptl_absorpt_coefficient_mu 13.711
_exptl_absorpt_correction_T_max 1.0000
_exptl_absorpt_correction_T_min 0.5308
_exptl_absorpt_correction_type multi-scan
_exptl_crystal_colour 'light yellow'
_exptl_crystal_density_diffrn 4.271
_exptl_crystal_density_method 'not measured'
_exptl_crystal_description block
_exptl_crystal_F_000 4960
_exptl_crystal_size_max 0.2000
_exptl_crystal_size_mid 0.2000
_exptl_crystal_size_min 0.2000
_refine_diff_density_max 3.886
_refine_diff_density_min -3.032
_refine_diff_density_rms 0.468
_refine_ls_extinction_method SHELXL
_refine_ls_goodness_of_fit_ref 0.964
_refine_ls_matrix_type full
_refine_ls_number_parameters 374
_refine_ls_number_reflns 10080
_refine_ls_number_restraints 0
_refine_ls_restrained_S_all 0.964
_refine_ls_R_factor_all 0.0487
_refine_ls_R_factor_gt 0.0385
_refine_ls_shift/su_max 0.002
_refine_ls_shift/su_mean 0.000
_refine_ls_structure_factor_coef Fsqd
_refine_ls_weighting_details 'calc w=1/[\s^2^(Fo^2^)+(0.0052P)^2^+322.9826P] where P=(Fo^2^+2Fc^2^)/3'
_refine_ls_weighting_scheme calc
_refine_ls_wR_factor_gt 0.0767
_refine_ls_wR_factor_ref 0.1036
_reflns_number_gt 9068
_reflns_number_total 10080
_reflns_threshold_expression >2sigma(I)
_cod_data_source_file c7dt03267f2.cif
_cod_data_source_block a_CCDC2
_cod_depositor_comments
;
The following automatic conversions were performed:

'_exptl_absorpt_correction_type' value 'Multi-scan' changed to
'multi-scan' according to
/home/data/users/saulius/crontab/automatic-downloads/rss-feeds/RSC/lib/dictionaries/cif_core.dic
dictionary named 'cif_core.dic' version 2.4.2 from 2011-04-26.

Automatic conversion script
Id: cif_fix_values 4973 2017-02-22 13:04:09Z antanas 
;
_cod_original_sg_symbol_H-M ' p_1_21/n_1'
_cod_database_code 7044391

loop_
_symmetry_equiv_pos_as_xyz
'x, y, z'
'-x+1/2, y+1/2, -z+1/2'
'-x, -y, -z'
'x-1/2, -y-1/2, z-1/2'

loop_
_atom_site_label
_atom_site_type_symbol
_atom_site_fract_x
_atom_site_fract_y
_atom_site_fract_z
_atom_site_U_iso_or_equiv
_atom_site_adp_type
_atom_site_occupancy
_atom_site_symmetry_multiplicity
_atom_site_calc_flag
_atom_site_refinement_flags
Ba1 Ba 0.44212(5) 0.44106(6) 0.09213(3) 0.01420(14) Uani 1 1 d .
Ba2 Ba 0.58219(5) -0.47636(6) 0.41276(3) 0.01805(15) Uani 1 1 d .
Ba3 Ba 0.43316(5) 0.04582(6) 0.34135(3) 0.01792(15) Uani 1 1 d .
Ba4 Ba 0.69096(5) -0.17378(6) 0.34043(3) 0.01847(15) Uani 1 1 d .
Ba5 Ba 0.25056(6) 0.18198(7) 0.15254(3) 0.02083(16) Uani 1 1 d .
Ba6 Ba 0.56826(5) 1.00086(6) 0.16007(3) 0.01325(14) Uani 1 1 d .
Ba7 Ba 0.42692(6) -0.32679(6) 0.21241(3) 0.01739(15) Uani 1 1 d .
Ba8 Ba 0.7308(4) 0.6777(3) 0.09904(9) 0.0199(7) Uani 0.86(3) 1 d P
Ba9 Ba -0.06304(5) -0.16836(6) 0.22577(3) 0.01915(16) Uani 1 1 d .
Ba10 Ba 0.18927(7) -0.15751(7) 0.09825(3) 0.02798(19) Uani 1 1 d .
Ba11 Ba 0.44493(7) 0.82042(7) 0.00066(3) 0.02766(19) Uani 1 1 d .
Ba12 Ba -0.04792(7) 0.6707(3) -0.00576(15) 0.0191(7) Uani 0.904(15) 1 d P
Sn1 Sn 0.21914(6) -0.09320(6) 0.23993(3) 0.01209(15) Uani 1 1 d .
Sn2 Sn 0.22755(6) 0.60198(6) -0.01414(3) 0.01175(15) Uani 1 1 d .
Sn3 Sn 0.71900(6) -0.39427(6) 0.23556(3) 0.01093(15) Uani 1 1 d .
Sn4 Sn 0.77531(6) -0.60241(6) 0.51462(3) 0.01345(16) Uani 1 1 d .
S1 S 0.4822(2) 0.2374(2) 0.16670(12) 0.0182(6) Uani 1 1 d .
S2 S 0.5896(2) 0.2356(3) 0.11474(12) 0.0178(6) Uani 1 1 d .
S3 S 0.6128(2) 0.4971(3) 0.18058(12) 0.0218(7) Uani 1 1 d .
S4 S 0.3690(2) 0.6847(3) 0.09736(12) 0.0199(6) Uani 1 1 d .
S5 S 0.6979(2) -0.2066(2) 0.21985(12) 0.0196(6) Uani 1 1 d .
S6 S 0.6930(2) -0.4368(3) 0.31904(11) 0.0179(6) Uani 1 1 d .
S7 S 0.6150(2) 0.0642(3) 0.27931(13) 0.0212(6) Uani 1 1 d .
S8 S 0.2891(2) 0.4571(3) 0.17576(12) 0.0184(6) Uani 1 1 d .
S9 S 0.6089(2) 0.4585(3) 0.01947(12) 0.0233(7) Uani 1 1 d .
S10 S 0.4551(2) -0.1911(3) 0.31069(12) 0.0207(6) Uani 1 1 d .
S11 S 0.6213(2) -0.0085(3) 0.42301(11) 0.0188(6) Uani 1 1 d .
S12 S 0.3898(3) -0.4426(3) 0.47049(15) 0.0286(8) Uani 1 1 d .
S13 S 0.4723(3) -0.2544(3) 0.38305(13) 0.0267(7) Uani 1 1 d .
S14 S 0.3514(3) 0.0592(3) 0.44216(13) 0.0300(8) Uani 1 1 d .
S15 S 0.4063(2) -0.4918(2) 0.30994(12) 0.0182(6) Uani 1 1 d .
S16 S 0.8137(3) -0.5631(3) 0.43329(16) 0.0387(10) Uani 1 1 d .
S17 S 0.3176(2) 0.2196(3) 0.27113(13) 0.0210(6) Uani 1 1 d .
S18 S 0.5097(2) 0.7568(3) 0.11145(13) 0.0247(7) Uani 1 1 d .
S19 S 0.2923(3) 0.2913(3) 0.02509(15) 0.0289(8) Uani 1 1 d .
S20 S 0.5403(3) -0.7257(3) 0.39225(16) 0.0331(8) Uani 1 1 d .
S21 S 0.7053(3) -0.2903(3) 0.47624(14) 0.0285(8) Uani 1 1 d .
S22 S 0.3649(3) -0.0632(3) 0.20150(19) 0.0425(11) Uani 1 1 d .
S23 S 0.8831(4) -0.5067(3) 0.57267(17) 0.0460(12) Uani 1 1 d .
Ba8' Ba 0.696(5) 0.657(3) 0.0916(12) 0.037(8) Uani 0.13(3) 1 d P
Ba' Ba -0.0532(10) 0.638(2) -0.0229(10) 0.013(4) Uani 0.086(15) 1 d P

loop_
_atom_site_aniso_label
_atom_site_aniso_U_11
_atom_site_aniso_U_22
_atom_site_aniso_U_33
_atom_site_aniso_U_23
_atom_site_aniso_U_13
_atom_site_aniso_U_12
Ba1 0.0155(3) 0.0144(3) 0.0128(3) -0.0007(3) 0.0017(3) -0.0004(3)
Ba2 0.0168(3) 0.0226(4) 0.0153(3) -0.0006(3) 0.0040(3) -0.0009(3)
Ba3 0.0146(3) 0.0208(4) 0.0192(4) 0.0032(3) 0.0058(3) 0.0032(3)
Ba4 0.0170(3) 0.0172(4) 0.0212(4) -0.0049(3) 0.0022(3) 0.0023(3)
Ba5 0.0186(4) 0.0228(4) 0.0219(4) -0.0023(3) 0.0058(3) -0.0048(3)
Ba6 0.0126(3) 0.0128(3) 0.0144(3) 0.0003(3) 0.0014(2) 0.0003(2)
Ba7 0.0217(4) 0.0160(3) 0.0148(3) -0.0007(3) 0.0033(3) 0.0016(3)
Ba8 0.0161(12) 0.0201(9) 0.0241(7) 0.0047(5) 0.0044(7) 0.0021(8)
Ba9 0.0168(3) 0.0157(3) 0.0254(4) 0.0030(3) 0.0042(3) -0.0011(3)
Ba10 0.0311(4) 0.0245(4) 0.0290(4) 0.0031(3) 0.0060(3) 0.0082(3)
Ba11 0.0312(4) 0.0323(5) 0.0195(4) -0.0026(3) 0.0027(3) -0.0084(4)
Ba12 0.0182(5) 0.0199(11) 0.0189(13) 0.0046(10) 0.0005(4) 0.0008(4)
Sn1 0.0112(3) 0.0124(4) 0.0128(4) -0.0003(3) 0.0022(3) -0.0003(3)
Sn2 0.0098(3) 0.0127(4) 0.0129(4) 0.0007(3) 0.0018(3) 0.0008(3)
Sn3 0.0113(3) 0.0103(3) 0.0109(4) -0.0012(3) 0.0000(3) -0.0010(3)
Sn4 0.0125(4) 0.0129(4) 0.0149(4) 0.0009(3) 0.0007(3) -0.0002(3)
S1 0.0179(14) 0.0154(14) 0.0213(15) 0.0008(12) 0.0019(12) 0.0001(11)
S2 0.0176(14) 0.0165(14) 0.0188(15) -0.0020(11) -0.0005(12) -0.0023(11)
S3 0.0192(15) 0.0184(15) 0.0252(16) -0.0038(13) -0.0097(12) -0.0023(12)
S4 0.0244(15) 0.0171(15) 0.0177(15) -0.0021(12) -0.0003(12) 0.0020(12)
S5 0.0241(15) 0.0120(14) 0.0223(16) 0.0023(12) -0.0003(12) 0.0005(12)
S6 0.0209(14) 0.0194(15) 0.0148(14) -0.0014(11) 0.0088(11) -0.0026(12)
S7 0.0155(14) 0.0217(16) 0.0283(17) 0.0013(13) 0.0115(12) -0.0001(12)
S8 0.0200(14) 0.0197(15) 0.0162(14) 0.0045(12) 0.0058(11) 0.0016(12)
S9 0.0117(14) 0.0378(19) 0.0214(16) 0.0138(14) 0.0060(12) 0.0091(13)
S10 0.0199(15) 0.0173(15) 0.0245(16) -0.0065(12) -0.0001(12) -0.0024(12)
S11 0.0208(14) 0.0180(15) 0.0161(14) -0.0009(12) -0.0049(12) 0.0034(12)
S12 0.0214(16) 0.0245(17) 0.043(2) 0.0048(15) 0.0174(15) 0.0041(13)
S13 0.0289(17) 0.0308(19) 0.0201(16) -0.0037(14) 0.0013(13) 0.0028(14)
S14 0.0268(17) 0.047(2) 0.0176(16) -0.0047(15) 0.0083(13) 0.0045(16)
S15 0.0174(14) 0.0132(14) 0.0222(15) -0.0035(12) -0.0061(12) 0.0006(11)
S16 0.051(2) 0.034(2) 0.036(2) 0.0122(17) 0.0326(19) 0.0112(18)
S17 0.0232(15) 0.0140(14) 0.0246(16) 0.0029(12) -0.0031(13) 0.0027(12)
S18 0.0194(15) 0.0239(17) 0.0303(18) 0.0007(14) 0.0000(13) 0.0016(13)
S19 0.0302(18) 0.0139(15) 0.040(2) -0.0063(14) -0.0108(15) -0.0027(13)
S20 0.037(2) 0.0224(18) 0.040(2) 0.0033(15) 0.0031(17) 0.0012(15)
S21 0.0348(19) 0.0126(15) 0.0341(19) -0.0006(13) -0.0157(15) -0.0030(13)
S22 0.0280(19) 0.032(2) 0.073(3) 0.017(2) 0.036(2) 0.0056(16)
S23 0.057(3) 0.0223(18) 0.050(3) 0.0070(17) -0.039(2) -0.0107(18)
Ba8' 0.042(18) 0.031(7) 0.040(7) -0.005(7) 0.024(9) 0.012(10)
Ba' 0.021(5) 0.014(6) 0.006(7) -0.019(6) 0.006(4) -0.001(4)

loop_
_atom_type_symbol
_atom_type_description
_atom_type_scat_dispersion_real
_atom_type_scat_dispersion_imag
_atom_type_scat_source
S S 0.1246 0.1234 'International Tables Vol C Tables 4.2.6.8 and 6.1.1.4'
Sn Sn -0.6537 1.4246 'International Tables Vol C Tables 4.2.6.8 and 6.1.1.4'
Ba Ba -0.3244 2.2819 'International Tables Vol C Tables 4.2.6.8 and 6.1.1.4'

loop_
_geom_angle_atom_site_label_1
_geom_angle_atom_site_label_2
_geom_angle_atom_site_label_3
_geom_angle
_geom_angle_site_symmetry_1
_geom_angle_site_symmetry_3
S9 Ba1 S19 98.00(11) . .
S9 Ba1 S4 101.81(9) . .
S19 Ba1 S4 113.76(9) . .
S9 Ba1 S8 170.44(10) . .
S19 Ba1 S8 91.18(10) . .
S4 Ba1 S8 71.81(8) . .
S9 Ba1 S3 86.86(10) . .
S19 Ba1 S3 156.15(9) . .
S4 Ba1 S3 87.75(8) . .
S8 Ba1 S3 85.79(9) . .
S9 Ba1 S1 110.89(9) . .
S19 Ba1 S1 87.03(9) . .
S4 Ba1 S1 138.32(9) . .
S8 Ba1 S1 72.08(8) . .
S3 Ba1 S1 69.52(9) . .
S9 Ba1 S2 73.16(9) . .
S19 Ba1 S2 89.06(9) . .
S4 Ba1 S2 157.18(8) . .
S8 Ba1 S2 109.84(8) . .
S3 Ba1 S2 69.93(8) . .
S1 Ba1 S2 37.87(8) . .
S9 Ba1 S9 59.63(9) . 3_665
S19 Ba1 S9 68.87(10) . 3_665
S4 Ba1 S9 68.89(9) . 3_665
S8 Ba1 S9 122.21(8) . 3_665
S3 Ba1 S9 131.84(9) . 3_665
S1 Ba1 S9 151.10(9) . 3_665
S2 Ba1 S9 122.72(8) . 3_665
S9 Ba1 Ba8' 48.9(3) . .
S19 Ba1 Ba8' 144.7(4) . .
S4 Ba1 Ba8' 70.0(2) . .
S8 Ba1 Ba8' 121.6(3) . .
S3 Ba1 Ba8' 50.6(5) . .
S1 Ba1 Ba8' 113.8(4) . .
S2 Ba1 Ba8' 91.3(3) . .
S9 Ba1 Ba8' 81.5(5) 3_665 .
S9 Ba1 Ba7 120.57(8) . 1_565
S19 Ba1 Ba7 137.53(8) . 1_565
S4 Ba1 Ba7 45.60(6) . 1_565
S8 Ba1 Ba7 49.88(6) . 1_565
S3 Ba1 Ba7 52.34(6) . 1_565
S1 Ba1 Ba7 94.37(7) . 1_565
S2 Ba1 Ba7 117.11(6) . 1_565
S9 Ba1 Ba7 114.09(8) 3_665 1_565
Ba8' Ba1 Ba7 71.8(2) . 1_565
S9 Ba1 Ba11 52.76(7) . 3_665
S19 Ba1 Ba11 58.99(8) . 3_665
S4 Ba1 Ba11 147.22(6) . 3_665
S8 Ba1 Ba11 135.84(6) . 3_665
S3 Ba1 Ba11 108.40(7) . 3_665
S1 Ba1 Ba11 74.42(7) . 3_665
S2 Ba1 Ba11 45.25(6) . 3_665
S9 Ba1 Ba11 79.40(7) 3_665 3_665
Ba8' Ba1 Ba11 97.91(17) . 3_665
Ba7 Ba1 Ba11 160.65(2) 1_565 3_665
S9 Ba1 Ba5 137.99(8) . .
S19 Ba1 Ba5 55.53(8) . .
S4 Ba1 Ba5 118.13(7) . .
S8 Ba1 Ba5 50.51(6) . .
S3 Ba1 Ba5 106.14(7) . .
S1 Ba1 Ba5 44.46(6) . .
S2 Ba1 Ba5 74.37(7) . .
S9 Ba1 Ba5 121.97(7) 3_665 .
Ba8' Ba1 Ba5 156.4(5) . .
Ba7 Ba1 Ba5 97.73(3) 1_565 .
Ba11 Ba1 Ba5 85.36(4) 3_665 .
S6 Ba2 S12 149.33(10) . .
S6 Ba2 S20 96.02(10) . .
S12 Ba2 S20 94.31(10) . .
S6 Ba2 S13 84.64(9) . .
S12 Ba2 S13 68.28(10) . .
S20 Ba2 S13 136.77(10) . .
S6 Ba2 S21 93.07(10) . .
S12 Ba2 S21 92.59(11) . .
S20 Ba2 S21 149.31(10) . .
S13 Ba2 S21 73.21(9) . .
S6 Ba2 S12 144.10(9) . 3_646
S12 Ba2 S12 65.98(11) . 3_646
S20 Ba2 S12 82.41(10) . 3_646
S13 Ba2 S12 120.66(9) . 3_646
S21 Ba2 S12 73.24(10) . 3_646
S6 Ba2 S16 70.36(9) . .
S12 Ba2 S16 139.89(10) . .
S20 Ba2 S16 81.76(11) . .
S13 Ba2 S16 137.01(10) . .
S21 Ba2 S16 73.85(11) . .
S12 Ba2 S16 73.95(9) 3_646 .
S6 Ba2 S15 72.73(9) . .
S12 Ba2 S15 82.79(10) . .
S20 Ba2 S15 73.36(9) . .
S13 Ba2 S15 65.60(8) . .
S21 Ba2 S15 137.25(8) . .
S12 Ba2 S15 138.71(9) 3_646 .
S16 Ba2 S15 132.44(10) . .
S6 Ba2 Sn4 107.18(7) . .
S12 Ba2 Sn4 103.04(8) . .
S20 Ba2 Sn4 79.84(8) . .
S13 Ba2 Sn4 141.24(7) . .
S21 Ba2 Sn4 69.47(7) . .
S12 Ba2 Sn4 37.07(6) 3_646 .
S16 Ba2 Sn4 36.88(7) . .
S15 Ba2 Sn4 152.95(6) . .
S6 Ba2 Ba10 120.36(6) . 2_545
S12 Ba2 Ba10 51.11(8) . 2_545
S20 Ba2 Ba10 48.75(8) . 2_545
S13 Ba2 Ba10 93.99(8) . 2_545
S21 Ba2 Ba10 143.36(8) . 2_545
S12 Ba2 Ba10 85.33(7) 3_646 2_545
S16 Ba2 Ba10 128.68(9) . 2_545
S15 Ba2 Ba10 53.55(6) . 2_545
Sn4 Ba2 Ba10 109.76(3) . 2_545
S6 Ba2 Ba9 52.40(6) . 2_545
S12 Ba2 Ba9 120.26(8) . 2_545
S20 Ba2 Ba9 48.19(8) . 2_545
S13 Ba2 Ba9 105.73(7) . 2_545
S21 Ba2 Ba9 144.82(8) . 2_545
S12 Ba2 Ba9 129.25(8) 3_646 2_545
S16 Ba2 Ba9 86.39(8) . 2_545
S15 Ba2 Ba9 46.95(6) . 2_545
Sn4 Ba2 Ba9 110.65(3) . 2_545
Ba10 Ba2 Ba9 71.30(2) 2_545 2_545
S6 Ba2 Ba4 46.96(6) . .
S12 Ba2 Ba4 114.37(7) . .
S20 Ba2 Ba4 142.17(8) . .
S13 Ba2 Ba4 48.49(7) . .
S21 Ba2 Ba4 57.53(7) . .
S12 Ba2 Ba4 130.75(7) 3_646 .
S16 Ba2 Ba4 90.25(8) . .
S15 Ba2 Ba4 85.80(6) . .
Sn4 Ba2 Ba4 114.42(3) . .
Ba10 Ba2 Ba4 135.76(3) 2_545 .
Ba9 Ba2 Ba4 94.64(4) 2_545 .
S14 Ba3 S10 110.18(11) . .
S14 Ba3 S7 148.56(10) . .
S10 Ba3 S7 79.93(9) . .
S14 Ba3 S17 107.17(10) . .
S10 Ba3 S17 123.16(9) . .
S7 Ba3 S17 89.64(9) . .
S14 Ba3 S8 74.22(9) . 2_545
S10 Ba3 S8 75.07(9) . 2_545
S7 Ba3 S8 136.73(9) . 2_545
S17 Ba3 S8 75.79(9) . 2_545
S14 Ba3 S11 74.57(9) . .
S10 Ba3 S11 83.87(8) . .
S7 Ba3 S11 77.18(9) . .
S17 Ba3 S11 147.67(9) . .
S8 Ba3 S11 133.01(9) 2_545 .
S14 Ba3 S20 76.78(11) . 1_565
S10 Ba3 S20 148.94(9) . 1_565
S7 Ba3 S20 80.28(10) . 1_565
S17 Ba3 S20 80.31(10) . 1_565
S8 Ba3 S20 134.51(9) 2_545 1_565
S11 Ba3 S20 68.52(9) . 1_565
S14 Ba3 Ba' 42.0(2) . 4_666
S10 Ba3 Ba' 73.81(18) . 4_666
S7 Ba3 Ba' 121.88(19) . 4_666
S17 Ba3 Ba' 147.69(19) . 4_666
S8 Ba3 Ba' 84.05(16) 2_545 4_666
S11 Ba3 Ba' 49.54(17) . 4_666
S20 Ba3 Ba' 97.05(17) 1_565 4_666
S14 Ba3 Ba4 113.24(8) . .
S10 Ba3 Ba4 46.38(6) . .
S7 Ba3 Ba4 51.83(7) . .
S17 Ba3 Ba4 139.10(7) . .
S8 Ba3 Ba4 120.73(7) 2_545 .
S11 Ba3 Ba4 46.97(6) . .
S20 Ba3 Ba4 102.65(8) 1_565 .
Ba' Ba3 Ba4 73.09(18) 4_666 .
S14 Ba3 Ba10 56.15(8) . 2
S10 Ba3 Ba10 161.19(7) . 2
S7 Ba3 Ba10 118.60(7) . 2
S17 Ba3 Ba10 58.07(7) . 2
S8 Ba3 Ba10 87.95(6) 2_545 2
S11 Ba3 Ba10 102.60(6) . 2
S20 Ba3 Ba10 46.63(7) 1_565 2
Ba' Ba3 Ba10 96.77(18) 4_666 2
Ba4 Ba3 Ba10 147.26(3) . 2
S14 Ba3 Ba9 120.93(9) . 2
S10 Ba3 Ba9 127.37(7) . 2
S7 Ba3 Ba9 49.99(7) . 2
S17 Ba3 Ba9 53.02(7) . 2
S8 Ba3 Ba9 128.65(6) 2_545 2
S11 Ba3 Ba9 97.54(6) . 2
S20 Ba3 Ba9 47.63(7) 1_565 2
Ba' Ba3 Ba9 142.16(15) 4_666 2
Ba4 Ba3 Ba9 98.83(4) . 2
Ba10 Ba3 Ba9 69.83(4) 2 2
S14 Ba3 Ba12 42.99(8) . 2_545
S10 Ba3 Ba12 121.76(8) . 2_545
S7 Ba3 Ba12 105.98(7) . 2_545
S17 Ba3 Ba12 114.86(8) . 2_545
S8 Ba3 Ba12 117.16(6) 2_545 2_545
S11 Ba3 Ba12 44.58(6) . 2_545
S20 Ba3 Ba12 43.61(9) 1_565 2_545
Ba' Ba3 Ba12 53.59(18) 4_666 2_545
Ba4 Ba3 Ba12 91.54(3) . 2_545
Ba10 Ba3 Ba12 59.10(4) 2 2_545
Ba9 Ba3 Ba12 90.72(6) 2 2_545
S10 Ba4 S11 82.32(8) . .
S10 Ba4 S2 154.53(9) . 2_645
S11 Ba4 S2 106.18(8) . 2_645
S10 Ba4 S5 82.59(8) . .
S11 Ba4 S5 142.89(8) . .
S2 Ba4 S5 101.93(8) 2_645 .
S10 Ba4 S6 85.18(8) . .
S11 Ba4 S6 138.88(8) . .
S2 Ba4 S6 72.60(8) 2_645 .
S5 Ba4 S6 72.82(8) . .
S10 Ba4 S13 36.73(9) . .
S11 Ba4 S13 68.75(9) . .
S2 Ba4 S13 123.31(9) 2_645 .
S5 Ba4 S13 114.06(8) . .
S6 Ba4 S13 77.94(8) . .
S10 Ba4 S3 138.52(8) . 2_645
S11 Ba4 S3 89.95(9) . 2_645
S2 Ba4 S3 66.50(8) 2_645 2_645
S5 Ba4 S3 79.48(8) . 2_645
S6 Ba4 S3 123.66(8) . 2_645
S13 Ba4 S3 158.04(9) . 2_645
S10 Ba4 S7 72.79(8) . .
S11 Ba4 S7 72.09(8) . .
S2 Ba4 S7 132.54(8) 2_645 .
S5 Ba4 S7 71.10(8) . .
S6 Ba4 S7 139.60(8) . .
S13 Ba4 S7 100.81(8) . .
S3 Ba4 S7 66.08(8) 2_645 .
S10 Ba4 Sn3 86.49(6) . .
S11 Ba4 Sn3 168.48(6) . .
S2 Ba4 Sn3 82.94(6) 2_645 .
S5 Ba4 Sn3 36.79(6) . .
S6 Ba4 Sn3 36.43(5) . .
S13 Ba4 Sn3 100.48(7) . .
S3 Ba4 Sn3 100.30(7) 2_645 .
S7 Ba4 Sn3 107.19(7) . .
S10 Ba4 Sn2 106.30(6) . 4_666
S11 Ba4 Sn2 36.92(5) . 4_666
S2 Ba4 Sn2 72.50(6) 2_645 4_666
S5 Ba4 Sn2 169.55(6) . 4_666
S6 Ba4 Sn2 112.80(6) . 4_666
S13 Ba4 Sn2 76.18(6) . 4_666
S3 Ba4 Sn2 90.13(6) 2_645 4_666
S7 Ba4 Sn2 105.82(6) . 4_666
Sn3 Ba4 Sn2 146.85(3) . 4_666
S10 Ba4 Ba3 44.32(6) . .
S11 Ba4 Ba3 47.21(6) . .
S2 Ba4 Ba3 152.86(6) 2_645 .
S5 Ba4 Ba3 100.58(6) . .
S6 Ba4 Ba3 129.14(6) . .
S13 Ba4 Ba3 58.50(7) . .
S3 Ba4 Ba3 103.31(7) 2_645 .
S7 Ba4 Ba3 44.35(5) . .
Sn3 Ba4 Ba3 124.16(3) . .
Sn2 Ba4 Ba3 82.80(2) 4_666 .
S10 Ba4 Ba2 72.42(6) . .
S11 Ba4 Ba2 96.04(7) . .
S2 Ba4 Ba2 82.71(6) 2_645 .
S5 Ba4 Ba2 111.26(6) . .
S6 Ba4 Ba2 42.89(6) . .
S13 Ba4 Ba2 44.56(6) . .
S3 Ba4 Ba2 149.06(5) 2_645 .
S7 Ba4 Ba2 144.42(6) . .
Sn3 Ba4 Ba2 77.87(4) . .
Sn2 Ba4 Ba2 77.24(3) 4_666 .
Ba3 Ba4 Ba2 102.95(3) . .
S13 Ba5 S1 150.71(9) 2 .
S13 Ba5 S15 68.63(9) 2 2
S1 Ba5 S15 140.02(8) . 2
S13 Ba5 S17 114.89(9) 2 .
S1 Ba5 S17 71.40(8) . .
S15 Ba5 S17 85.14(8) 2 .
S13 Ba5 S10 36.87(9) 2 2
S1 Ba5 S10 132.60(9) . 2
S15 Ba5 S10 69.45(8) 2 2
S17 Ba5 S10 78.53(8) . 2
S13 Ba5 S8 85.84(9) 2 .
S1 Ba5 S8 68.96(8) . .
S15 Ba5 S8 133.04(8) 2 .
S17 Ba5 S8 70.39(8) . .
S10 Ba5 S8 66.80(8) 2 .
S13 Ba5 S22 132.87(10) 2 .
S1 Ba5 S22 76.34(9) . .
S15 Ba5 S22 65.74(8) 2 .
S17 Ba5 S22 72.48(10) . .
S10 Ba5 S22 127.82(8) 2 .
S8 Ba5 S22 135.32(10) . .
S13 Ba5 S23 118.47(9) 2 4
S1 Ba5 S23 70.71(9) . 4
S15 Ba5 S23 98.94(11) 2 4
S17 Ba5 S23 124.00(8) . 4
S10 Ba5 S23 154.74(9) 2 4
S8 Ba5 S23 128.02(10) . 4
S22 Ba5 S23 59.59(10) . 4
S13 Ba5 Sn4 86.83(7) 2 4
S1 Ba5 Sn4 89.56(6) . 4
S15 Ba5 Sn4 104.34(6) 2 4
S17 Ba5 Sn4 158.28(7) . 4
S10 Ba5 Sn4 122.99(6) 2 4
S8 Ba5 Sn4 113.15(6) . 4
S22 Ba5 Sn4 93.36(8) . 4
S23 Ba5 Sn4 36.08(6) 4 4
S13 Ba5 Sn1 93.87(7) 2 2
S1 Ba5 Sn1 74.65(6) . 2
S15 Ba5 Sn1 105.16(7) 2 2
S17 Ba5 Sn1 36.58(6) . 2
S10 Ba5 Sn1 59.65(6) 2 2
S8 Ba5 Sn1 35.87(5) . 2
S22 Ba5 Sn1 108.56(9) . 2
S23 Ba5 Sn1 145.15(7) 4 2
Sn4 Ba5 Sn1 148.54(3) 4 2
S13 Ba5 Ba10 90.02(7) 2 .
S1 Ba5 Ba10 112.74(6) . .
S15 Ba5 Ba10 51.37(6) 2 .
S17 Ba5 Ba10 118.29(6) . .
S10 Ba5 Ba10 113.59(6) 2 .
S8 Ba5 Ba10 171.32(6) . .
S22 Ba5 Ba10 51.94(9) . .
S23 Ba5 Ba10 48.29(8) 4 .
Sn4 Ba5 Ba10 58.91(2) 4 .
Sn1 Ba5 Ba10 152.40(3) 2 .
S13 Ba5 Ba1 105.61(7) 2 .
S1 Ba5 Ba1 45.74(6) . .
S15 Ba5 Ba1 174.22(6) 2 .
S17 Ba5 Ba1 97.94(6) . .
S10 Ba5 Ba1 106.27(7) 2 .
S8 Ba5 Ba1 44.78(5) . .
S22 Ba5 Ba1 119.82(7) . .
S23 Ba5 Ba1 83.43(9) 4 .
Sn4 Ba5 Ba1 74.47(3) 4 .
Sn1 Ba5 Ba1 75.08(3) 2 .
Ba10 Ba5 Ba1 129.89(3) . .
S22 Ba6 S1 83.19(10) 1_565 1_565
S22 Ba6 S2 118.75(10) 1_565 1_565
S1 Ba6 S2 38.69(8) 1_565 1_565
S22 Ba6 S16 136.81(13) 1_565 2_665
S1 Ba6 S16 119.11(10) 1_565 2_665
S2 Ba6 S16 81.79(10) 1_565 2_665
S22 Ba6 S23 68.56(14) 1_565 4_565
S1 Ba6 S23 76.31(9) 1_565 4_565
S2 Ba6 S23 78.14(10) 1_565 4_565
S16 Ba6 S23 80.87(14) 2_665 4_565
S22 Ba6 S6 149.59(11) 1_565 2_665
S1 Ba6 S6 97.21(8) 1_565 2_665
S2 Ba6 S6 74.07(8) 1_565 2_665
S16 Ba6 S6 69.00(10) 2_665 2_665
S23 Ba6 S6 141.27(12) 4_565 2_665
S22 Ba6 S7 78.65(11) 1_565 1_565
S1 Ba6 S7 76.01(8) 1_565 1_565
S2 Ba6 S7 97.87(8) 1_565 1_565
S16 Ba6 S7 139.53(11) 2_665 1_565
S23 Ba6 S7 139.02(11) 4_565 1_565
S6 Ba6 S7 72.04(7) 2_665 1_565
S22 Ba6 S18 74.51(11) 1_565 .
S1 Ba6 S18 141.83(8) 1_565 .
S2 Ba6 S18 134.75(9) 1_565 .
S16 Ba6 S18 65.55(10) 2_665 .
S23 Ba6 S18 66.88(9) 4_565 .
S6 Ba6 S18 117.65(8) 2_665 .
S7 Ba6 S18 127.35(9) 1_565 .
S22 Ba6 S5 93.49(10) 1_565 1_565
S1 Ba6 S5 147.56(8) 1_565 1_565
S2 Ba6 S5 144.02(8) 1_565 1_565
S16 Ba6 S5 84.96(11) 2_665 1_565
S23 Ba6 S5 132.31(9) 4_565 1_565
S6 Ba6 S5 69.96(8) 2_665 1_565
S7 Ba6 S5 71.71(8) 1_565 1_565
S18 Ba6 S5 65.78(8) . 1_565
S22 Ba6 Sn3 114.53(10) 1_565 2_665
S1 Ba6 Sn3 84.06(6) 1_565 2_665
S2 Ba6 Sn3 83.36(6) 1_565 2_665
S16 Ba6 Sn3 104.79(9) 2_665 2_665
S23 Ba6 Sn3 159.72(8) 4_565 2_665
S6 Ba6 Sn3 36.11(5) 2_665 2_665
S7 Ba6 Sn3 36.02(5) 1_565 2_665
S18 Ba6 Sn3 133.32(6) . 2_665
S5 Ba6 Sn3 67.95(6) 1_565 2_665
S22 Ba6 Ba7 45.18(8) 1_565 1_565
S1 Ba6 Ba7 128.18(7) 1_565 1_565
S2 Ba6 Ba7 161.73(6) 1_565 1_565
S16 Ba6 Ba7 105.21(8) 2_665 1_565
S23 Ba6 Ba7 86.23(9) 4_565 1_565
S6 Ba6 Ba7 124.14(6) 2_665 1_565
S7 Ba6 Ba7 87.69(6) 1_565 1_565
S18 Ba6 Ba7 42.23(7) . 1_565
S5 Ba6 Ba7 54.22(6) 1_565 1_565
Sn3 Ba6 Ba7 110.35(3) 2_665 1_565
S22 Ba6 Ba5 48.51(8) 1_565 1_565
S1 Ba6 Ba5 40.67(6) 1_565 1_565
S2 Ba6 Ba5 70.64(6) 1_565 1_565
S16 Ba6 Ba5 126.20(9) 2_665 1_565
S23 Ba6 Ba5 49.30(9) 4_565 1_565
S6 Ba6 Ba5 137.82(6) 2_665 1_565
S7 Ba6 Ba5 90.54(6) 1_565 1_565
S18 Ba6 Ba5 103.59(6) . 1_565
S5 Ba6 Ba5 141.25(6) 1_565 1_565
Sn3 Ba6 Ba5 116.25(3) 2_665 1_565
Ba7 Ba6 Ba5 92.02(3) 1_565 1_565
S4 Ba7 S10 144.20(9) 1_545 .
S4 Ba7 S18 38.59(9) 1_545 1_545
S10 Ba7 S18 121.15(10) . 1_545
S4 Ba7 S8 70.75(8) 1_545 1_545
S10 Ba7 S8 134.19(8) . 1_545
S18 Ba7 S8 103.85(9) 1_545 1_545
S4 Ba7 S15 140.37(8) 1_545 .
S10 Ba7 S15 71.52(9) . .
S18 Ba7 S15 156.96(9) 1_545 .
S8 Ba7 S15 69.73(8) 1_545 .
S4 Ba7 S22 80.51(11) 1_545 .
S10 Ba7 S22 63.77(11) . .
S18 Ba7 S22 73.51(10) 1_545 .
S8 Ba7 S22 128.82(10) 1_545 .
S15 Ba7 S22 128.25(10) . .
S4 Ba7 S17 88.53(8) 1_545 2_545
S10 Ba7 S17 80.45(8) . 2_545
S18 Ba7 S17 118.43(8) 1_545 2_545
S8 Ba7 S17 70.37(8) 1_545 2_545
S15 Ba7 S17 81.12(8) . 2_545
S22 Ba7 S17 67.39(8) . 2_545
S4 Ba7 S3 84.16(8) 1_545 1_545
S10 Ba7 S3 121.19(8) . 1_545
S18 Ba7 S3 71.25(9) 1_545 1_545
S8 Ba7 S3 79.15(8) 1_545 1_545
S15 Ba7 S3 85.73(8) . 1_545
S22 Ba7 S3 139.58(9) . 1_545
S17 Ba7 S3 149.37(8) 2_545 1_545
S4 Ba7 Sn3 107.85(6) 1_545 .
S10 Ba7 Sn3 87.09(6) . .
S18 Ba7 Sn3 77.36(6) 1_545 .
S8 Ba7 Sn3 112.37(6) 1_545 .
S15 Ba7 Sn3 84.68(6) . .
S22 Ba7 Sn3 116.44(7) . .
S17 Ba7 Sn3 163.48(6) 2_545 .
S3 Ba7 Sn3 36.11(5) 1_545 .
S4 Ba7 Ba1 47.09(6) 1_545 1_545
S10 Ba7 Ba1 167.12(6) . 1_545
S18 Ba7 Ba1 62.65(7) 1_545 1_545
S8 Ba7 Ba1 46.88(6) 1_545 1_545
S15 Ba7 Ba1 100.84(7) . 1_545
S22 Ba7 Ba1 127.37(9) . 1_545
S17 Ba7 Ba1 109.10(6) 2_545 1_545
S3 Ba7 Ba1 46.65(5) 1_545 1_545
Sn3 Ba7 Ba1 81.79(2) . 1_545
S4 Ba7 Ba5 133.96(7) 1_545 2_545
S10 Ba7 Ba5 48.67(6) . 2_545
S18 Ba7 Ba5 157.41(7) 1_545 2_545
S8 Ba7 Ba5 86.32(6) 1_545 2_545
S15 Ba7 Ba5 45.58(6) . 2_545
S22 Ba7 Ba5 84.36(7) . 2_545
S17 Ba7 Ba5 45.68(6) 2_545 2_545
S3 Ba7 Ba5 131.07(6) 1_545 2_545
Sn3 Ba7 Ba5 117.81(3) . 2_545
Ba1 Ba7 Ba5 132.64(3) 1_545 2_545
S4 Ba7 Ba10 41.03(6) 1_545 .
S10 Ba7 Ba10 109.04(7) . .
S18 Ba7 Ba10 64.68(6) 1_545 .
S8 Ba7 Ba10 81.34(6) 1_545 .
S15 Ba7 Ba10 132.78(6) . .
S22 Ba7 Ba10 50.56(9) . .
S17 Ba7 Ba10 53.77(6) 2_545 .
S3 Ba7 Ba10 125.19(6) 1_545 .
Sn3 Ba7 Ba10 141.89(3) . .
Ba1 Ba7 Ba10 83.80(3) 1_545 .
Ba5 Ba7 Ba10 97.76(3) 2_545 .
Ba8' Ba8 S11 96.4(15) . 2_655
Ba8' Ba8 S18 54.5(13) . .
S11 Ba8 S18 149.5(2) 2_655 .
Ba8' Ba8 S20 161.2(14) . 2_665
S11 Ba8 S20 71.29(13) 2_655 2_665
S18 Ba8 S20 139.14(16) . 2_665
Ba8' Ba8 S19 72.9(16) . 3_665
S11 Ba8 S19 83.87(10) 2_655 3_665
S18 Ba8 S19 94.36(13) . 3_665
S20 Ba8 S19 91.17(13) 2_665 3_665
Ba8' Ba8 S16 103.6(16) . 2_665
S11 Ba8 S16 138.87(15) 2_655 2_665
S18 Ba8 S16 65.68(10) . 2_665
S20 Ba8 S16 79.00(15) 2_665 2_665
S19 Ba8 S16 68.70(9) 3_665 2_665
Ba8' Ba8 S3 61.3(16) . .
S11 Ba8 S3 88.89(11) 2_655 .
S18 Ba8 S3 69.94(12) . .
S20 Ba8 S3 130.42(13) 2_665 .
S19 Ba8 S3 132.5(2) 3_665 .
S16 Ba8 S3 132.24(11) 2_665 .
Ba8' Ba8 S5 109.5(14) . 1_565
S11 Ba8 S5 126.77(12) 2_655 1_565
S18 Ba8 S5 65.30(9) . 1_565
S20 Ba8 S5 89.37(16) 2_665 1_565
S19 Ba8 S5 147.39(10) 3_665 1_565
S16 Ba8 S5 79.44(11) 2_665 1_565
S3 Ba8 S5 66.55(8) . 1_565
Ba8' Ba8 Sn3 96.9(16) . 1_565
S11 Ba8 Sn3 95.61(7) 2_655 1_565
S18 Ba8 Sn3 80.81(8) . 1_565
S20 Ba8 Sn3 98.50(14) 2_665 1_565
S19 Ba8 Sn3 169.6(2) 3_665 1_565
S16 Ba8 Sn3 116.76(10) 2_665 1_565
S3 Ba8 Sn3 37.19(5) . 1_565
S5 Ba8 Sn3 37.41(6) 1_565 1_565
Ba8' Ba8 Ba12 111.7(14) . 1_655
S11 Ba8 Ba12 50.96(8) 2_655 1_655
S18 Ba8 Ba12 142.23(9) . 1_655
S20 Ba8 Ba12 49.50(10) 2_665 1_655
S19 Ba8 Ba12 49.31(8) 3_665 1_655
S16 Ba8 Ba12 88.10(10) 2_665 1_655
S3 Ba8 Ba12 139.44(9) . 1_655
S5 Ba8 Ba12 138.74(19) 1_565 1_655
Sn3 Ba8 Ba12 136.76(11) 1_565 1_655
Ba8' Ba8 Ba9 152.4(15) . 1_665
S11 Ba8 Ba9 95.91(13) 2_655 1_665
S18 Ba8 Ba9 107.01(10) . 1_665
S20 Ba8 Ba9 45.95(10) 2_665 1_665
S19 Ba8 Ba9 132.98(16) 3_665 1_665
S16 Ba8 Ba9 82.55(14) 2_665 1_665
S3 Ba8 Ba9 94.45(8) . 1_665
S5 Ba8 Ba9 44.49(8) 1_565 1_665
Sn3 Ba8 Ba9 57.41(6) 1_565 1_665
Ba12 Ba8 Ba9 95.20(13) 1_655 1_665
Ba8' Ba8 Ba' 105.2(15) . 1_655
S11 Ba8 Ba' 48.23(19) 2_655 1_655
S18 Ba8 Ba' 140.2(2) . 1_655
S20 Ba8 Ba' 55.9(4) 2_665 1_655
S19 Ba8 Ba' 46.0(2) 3_665 1_655
S16 Ba8 Ba' 91.5(2) 2_665 1_655
S3 Ba8 Ba' 135.2(3) . 1_655
S5 Ba8 Ba' 145.3(4) 1_565 1_655
Sn3 Ba8 Ba' 138.75(19) 1_565 1_655
Ba12 Ba8 Ba' 6.7(3) 1_655 1_655
Ba9 Ba8 Ba' 101.4(4) 1_665 1_655
S1 Ba9 S5 103.55(8) 2_545 1_455
S1 Ba9 S15 110.07(8) 2_545 2
S5 Ba9 S15 138.89(8) 1_455 2
S1 Ba9 S20 137.15(9) 2_545 2
S5 Ba9 S20 96.26(9) 1_455 2
S15 Ba9 S20 74.72(9) 2 2
S1 Ba9 S3 67.92(8) 2_545 2_545
S5 Ba9 S3 81.70(8) 1_455 2_545
S15 Ba9 S3 89.49(9) 2 2_545
S20 Ba9 S3 153.61(9) 2 2_545
S1 Ba9 S7 74.20(8) 2_545 2_545
S5 Ba9 S7 69.84(8) 1_455 2_545
S15 Ba9 S7 141.74(8) 2 2_545
S20 Ba9 S7 77.76(9) 2 2_545
S3 Ba9 S7 124.91(8) 2_545 2_545
S1 Ba9 S6 136.00(8) 2_545 2
S5 Ba9 S6 69.39(8) 1_455 2
S15 Ba9 S6 70.07(8) 2 2
S20 Ba9 S6 86.49(9) 2 2
S3 Ba9 S6 68.08(8) 2_545 2
S7 Ba9 S6 134.05(8) 2_545 2
S1 Ba9 S17 66.98(8) 2_545 2_545
S5 Ba9 S17 148.55(8) 1_455 2_545
S15 Ba9 S17 69.36(8) 2 2_545
S20 Ba9 S17 76.28(9) 2 2_545
S3 Ba9 S17 118.23(8) 2_545 2_545
S7 Ba9 S17 78.71(8) 2_545 2_545
S6 Ba9 S17 138.79(8) 2 2_545
S1 Ba9 Sn1 76.22(6) 2_545 .
S5 Ba9 Sn1 173.82(6) 1_455 .
S15 Ba9 Sn1 38.06(5) 2 .
S20 Ba9 Sn1 87.82(7) 2 .
S3 Ba9 Sn1 92.58(6) 2_545 .
S7 Ba9 Sn1 115.71(6) 2_545 .
S6 Ba9 Sn1 106.36(6) 2 .
S17 Ba9 Sn1 37.14(6) 2_545 .
S1 Ba9 Ba2 160.95(6) 2_545 2
S5 Ba9 Ba2 93.76(6) 1_455 2
S15 Ba9 Ba2 50.88(5) 2 2
S20 Ba9 Ba2 46.17(7) 2 2
S3 Ba9 Ba2 107.52(7) 2_545 2
S7 Ba9 Ba2 120.13(6) 2_545 2
S6 Ba9 Ba2 44.17(5) 2 2
S17 Ba9 Ba2 101.87(6) 2_545 2
Sn1 Ba9 Ba2 85.71(2) . 2
S1 Ba9 Ba3 87.86(6) 2_545 2_545
S5 Ba9 Ba3 106.98(6) 1_455 2_545
S15 Ba9 Ba3 97.40(7) 2 2_545
S20 Ba9 Ba3 49.81(7) 2 2_545
S3 Ba9 Ba3 155.70(6) 2_545 2_545
S7 Ba9 Ba3 44.35(6) 2_545 2_545
S6 Ba9 Ba3 136.13(6) 2 2_545
S17 Ba9 Ba3 45.18(5) 2_545 2_545
Sn1 Ba9 Ba3 79.20(3) . 2_545
Ba2 Ba9 Ba3 94.73(3) 2 2_545
S1 Ba9 Ba8 129.89(7) 2_545 1_445
S5 Ba9 Ba8 51.73(7) 1_455 1_445
S15 Ba9 Ba8 114.98(8) 2 1_445
S20 Ba9 Ba8 45.73(8) 2 1_445
S3 Ba9 Ba8 131.28(7) 2_545 1_445
S7 Ba9 Ba8 57.00(7) 2_545 1_445
S6 Ba9 Ba8 81.17(6) 2 1_445
S17 Ba9 Ba8 109.90(6) 2_545 1_445
Sn1 Ba9 Ba8 133.05(5) . 1_445
Ba2 Ba9 Ba8 67.63(5) 2 1_445
Ba3 Ba9 Ba8 66.07(3) 2_545 1_445
S4 Ba10 S20 125.54(10) 1_545 2
S4 Ba10 S12 134.38(9) 1_545 2
S20 Ba10 S12 90.11(9) 2 2
S4 Ba10 S21 75.23(8) 1_545 4
S20 Ba10 S21 100.47(10) 2 4
S12 Ba10 S21 70.49(9) 2 4
S4 Ba10 S23 76.69(10) 1_545 4
S20 Ba10 S23 157.02(10) 2 4
S12 Ba10 S23 67.66(9) 2 4
S21 Ba10 S23 78.19(10) 4 4
S4 Ba10 S15 134.91(8) 1_545 2
S20 Ba10 S15 71.52(9) 2 2
S12 Ba10 S15 78.72(9) 2 2
S21 Ba10 S15 148.26(8) 4 2
S23 Ba10 S15 97.38(10) 4 2
S4 Ba10 S22 76.52(9) 1_545 .
S20 Ba10 S22 124.90(10) 2 .
S12 Ba10 S22 107.84(10) 2 .
S21 Ba10 S22 134.58(9) 4 .
S23 Ba10 S22 61.08(9) 4 .
S15 Ba10 S22 62.37(8) 2 .
S4 Ba10 Sn1 97.75(6) 1_545 .
S20 Ba10 Sn1 88.91(8) 2 .
S12 Ba10 Sn1 111.84(7) 2 .
S21 Ba10 Sn1 170.41(7) 4 .
S23 Ba10 Sn1 93.97(8) 4 .
S15 Ba10 Sn1 37.42(5) 2 .
S22 Ba10 Sn1 36.00(6) . .
S4 Ba10 Ba2 171.60(7) 1_545 2
S20 Ba10 Ba2 47.92(7) 2 2
S12 Ba10 Ba2 47.33(6) 2 2
S21 Ba10 Ba2 99.93(6) 4 2
S23 Ba10 Ba2 109.34(8) 4 2
S15 Ba10 Ba2 51.41(5) 2 2
S22 Ba10 Ba2 111.36(7) . 2
Sn1 Ba10 Ba2 87.80(2) . 2
S4 Ba10 Ba3 78.08(7) 1_545 2_545
S20 Ba10 Ba3 50.06(7) 2 2_545
S12 Ba10 Ba3 139.34(7) 2 2_545
S21 Ba10 Ba3 105.05(7) 4 2_545
S23 Ba10 Ba3 152.76(7) 4 2_545
S15 Ba10 Ba3 93.17(6) 2 2_545
S22 Ba10 Ba3 102.99(7) . 2_545
Sn1 Ba10 Ba3 79.41(3) . 2_545
Ba2 Ba10 Ba3 96.87(4) 2 2_545
S4 Ba10 Ba5 118.44(7) 1_545 .
S20 Ba10 Ba5 111.34(7) 2 .
S12 Ba10 Ba5 58.05(7) 2 .
S21 Ba10 Ba5 117.84(6) 4 .
S23 Ba10 Ba5 52.51(8) 4 .
S15 Ba10 Ba5 45.57(5) 2 .
S22 Ba10 Ba5 51.02(7) . .
Sn1 Ba10 Ba5 59.45(2) . .
Ba2 Ba10 Ba5 69.83(3) 2 .
Ba3 Ba10 Ba5 136.47(3) 2_545 .
S4 Ba10 Ba11 47.52(6) 1_545 1_545
S20 Ba10 Ba11 144.45(8) 2 1_545
S12 Ba10 Ba11 86.86(6) 2 1_545
S21 Ba10 Ba11 45.48(7) 4 1_545
S23 Ba10 Ba11 44.47(8) 4 1_545
S15 Ba10 Ba11 141.69(6) 2 1_545
S22 Ba10 Ba11 89.48(7) . 1_545
Sn1 Ba10 Ba11 124.93(3) . 1_545
Ba2 Ba10 Ba11 133.05(3) 2 1_545
Ba3 Ba10 Ba11 119.60(3) 2_545 1_545
Ba5 Ba10 Ba11 96.88(2) . 1_545
S18 Ba11 S2 151.45(9) . 3_665
S18 Ba11 S23 70.64(10) . 4_565
S2 Ba11 S23 137.27(9) 3_665 4_565
S18 Ba11 S21 109.83(10) . 4_565
S2 Ba11 S21 74.47(9) 3_665 4_565
S23 Ba11 S21 83.85(11) 4_565 4_565
S18 Ba11 S4 37.55(8) . .
S2 Ba11 S4 128.64(9) 3_665 .
S23 Ba11 S4 77.04(11) 4_565 .
S21 Ba11 S4 74.00(9) 4_565 .
S18 Ba11 S9 86.04(9) . 3_665
S2 Ba11 S9 68.34(8) 3_665 3_665
S23 Ba11 S9 137.54(11) 4_565 3_665
S21 Ba11 S9 71.07(8) 4_565 3_665
S4 Ba11 S9 63.57(8) . 3_665
S18 Ba11 Sn4 89.13(7) . 2_665
S2 Ba11 Sn4 89.87(6) 3_665 2_665
S23 Ba11 Sn4 101.31(10) 4_565 2_665
S21 Ba11 Sn4 160.93(7) 4_565 2_665
S4 Ba11 Sn4 124.98(6) . 2_665
S9 Ba11 Sn4 113.64(5) 3_665 2_665
S18 Ba11 Sn2 93.04(7) . .
S2 Ba11 Sn2 73.67(6) 3_665 .
S23 Ba11 Sn2 108.92(10) 4_565 .
S21 Ba11 Sn2 36.60(6) 4_565 .
S4 Ba11 Sn2 56.94(6) . .
S9 Ba11 Sn2 35.59(5) 3_665 .
Sn4 Ba11 Sn2 148.63(3) 2_665 .
S18 Ba11 Ba8' 40.27(18) . .
S2 Ba11 Ba8' 117.7(3) 3_665 .
S23 Ba11 Ba8' 103.2(4) 4_565 .
S21 Ba11 Ba8' 137.7(7) 4_565 .
S4 Ba11 Ba8' 67.4(5) . .
S9 Ba11 Ba8' 76.7(8) 3_665 .
Sn4 Ba11 Ba8' 59.5(6) 2_665 .
Sn2 Ba11 Ba8' 104.4(8) . .
S18 Ba11 Ba1 105.76(7) . 3_665
S2 Ba11 Ba1 46.82(6) 3_665 3_665
S23 Ba11 Ba1 174.90(7) 4_565 3_665
S21 Ba11 Ba1 100.91(7) 4_565 3_665
S4 Ba11 Ba1 102.39(7) . 3_665
S9 Ba11 Ba1 44.10(5) 3_665 3_665
Sn4 Ba11 Ba1 74.77(3) 2_665 3_665
Sn2 Ba11 Ba1 74.53(3) . 3_665
Ba8' Ba11 Ba1 72.1(4) . 3_665
S18 Ba11 Ba10 67.48(7) . 1_565
S2 Ba11 Ba10 122.40(6) 3_665 1_565
S23 Ba11 Ba10 49.06(10) 4_565 1_565
S21 Ba11 Ba10 47.93(7) 4_565 1_565
S4 Ba11 Ba10 43.33(6) . 1_565
S9 Ba11 Ba10 89.61(5) 3_665 1_565
Sn4 Ba11 Ba10 146.24(3) 2_665 1_565
Sn2 Ba11 Ba10 60.57(3) . 1_565
Ba8' Ba11 Ba10 106.6(3) . 1_565
Ba1 Ba11 Ba10 133.50(3) 3_665 1_565
S18 Ba11 Ba11 100.98(7) . 3_675
S2 Ba11 Ba11 102.49(6) 3_665 3_675
S23 Ba11 Ba11 54.21(10) 4_565 3_675
S21 Ba11 Ba11 114.50(7) 4_565 3_675
S4 Ba11 Ba11 127.28(6) . 3_675
S9 Ba11 Ba11 168.25(6) 3_665 3_675
Sn4 Ba11 Ba11 57.60(2) 2_665 3_675
Sn2 Ba11 Ba11 151.10(4) . 3_675
Ba8' Ba11 Ba11 102.6(8) . 3_675
Ba1 Ba11 Ba11 124.29(4) 3_665 3_675
Ba10 Ba11 Ba11 101.75(3) 1_565 3_675
Ba' Ba12 S13 61.9(11) . 4_565
Ba' Ba12 S14 97.8(11) . 2
S13 Ba12 S14 118.76(11) 4_565 2
Ba' Ba12 S19 86.6(11) . 3_565
S13 Ba12 S19 89.05(11) 4_565 3_565
S14 Ba12 S19 150.55(10) 2 3_565
Ba' Ba12 S20 160.5(11) . 2_565
S13 Ba12 S20 137.52(15) 4_565 2_565
S14 Ba12 S20 74.76(12) 2 2_565
S19 Ba12 S20 91.53(13) 3_565 2_565
Ba' Ba12 S11 92.2(11) . 2
S13 Ba12 S11 152.91(18) 4_565 2
S14 Ba12 S11 69.62(9) 2 2
S19 Ba12 S11 81.15(9) 3_565 2
S20 Ba12 S11 68.37(11) 2_565 2
Ba' Ba12 S14 28.7(11) . 4_565
S13 Ba12 S14 87.54(15) 4_565 4_565
S14 Ba12 S14 97.08(12) 2 4_565
S19 Ba12 S14 73.08(11) 3_565 4_565
S20 Ba12 S14 132.94(10) 2_565 4_565
S11 Ba12 S14 65.47(9) 2 4_565
Ba' Ba12 S12 119.5(11) . 4_565
S13 Ba12 S12 63.91(9) 4_565 4_565
S14 Ba12 S12 131.24(15) 2 4_565
S19 Ba12 S12 67.70(9) 3_565 4_565
S20 Ba12 S12 77.17(14) 2_565 4_565
S11 Ba12 S12 132.42(14) 2 4_565
S14 Ba12 S12 130.88(12) 4_565 4_565
Ba' Ba12 Sn2 81.1(11) . .
S13 Ba12 Sn2 81.00(9) 4_565 .
S14 Ba12 Sn2 37.78(6) 2 .
S19 Ba12 Sn2 166.81(17) 3_565 .
S20 Ba12 Sn2 101.66(10) 2_565 .
S11 Ba12 Sn2 103.92(6) 2 .
S14 Ba12 Sn2 97.70(12) 4_565 .
S12 Ba12 Sn2 114.63(7) 4_565 .
Ba' Ba12 Ba' 62.2(13) . 3_565
S13 Ba12 Ba' 114.8(5) 4_565 3_565
S14 Ba12 Ba' 44.0(4) 2 3_565
S19 Ba12 Ba' 117.8(3) 3_565 3_565
S20 Ba12 Ba' 102.2(5) 2_565 3_565
S11 Ba12 Ba' 51.1(2) 2 3_565
S14 Ba12 Ba' 53.4(5) 4_565 3_565
S12 Ba12 Ba' 174.5(3) 4_565 3_565
Sn2 Ba12 Ba' 60.03(16) . 3_565
Ba' Ba12 Ba8 118.2(11) . 1_455
S13 Ba12 Ba8 137.31(8) 4_565 1_455
S14 Ba12 Ba8 103.78(10) 2 1_455
S19 Ba12 Ba8 50.12(10) 3_565 1_455
S20 Ba12 Ba8 49.09(11) 2_565 1_455
S11 Ba12 Ba8 46.52(7) 2 1_455
S14 Ba12 Ba8 90.85(10) 4_565 1_455
S12 Ba12 Ba8 86.12(10) 4_565 1_455
Sn2 Ba12 Ba8 141.25(8) . 1_455
Ba' Ba12 Ba8 97.6(2) 3_565 1_455
Ba' Ba12 Ba12 55.1(11) . 3_565
S13 Ba12 Ba12 108.95(18) 4_565 3_565
S14 Ba12 Ba12 49.54(8) 2 3_565
S19 Ba12 Ba12 115.10(11) 3_565 3_565
S20 Ba12 Ba12 109.08(11) 2_565 3_565
S11 Ba12 Ba12 54.74(6) 2 3_565
S14 Ba12 Ba12 47.54(11) 4_565 3_565
S12 Ba12 Ba12 172.67(16) 4_565 3_565
Sn2 Ba12 Ba12 60.99(4) . 3_565
Ba' Ba12 Ba12 7.0(4) 3_565 3_565
Ba8 Ba12 Ba12 100.86(5) 1_455 3_565
S22 Sn1 S8 120.32(16) . 2_545
S22 Sn1 S17 105.79(14) . 2_545
S8 Sn1 S17 110.33(12) 2_545 2_545
S22 Sn1 S15 103.94(14) . 2
S8 Sn1 S15 107.32(12) 2_545 2
S17 Sn1 S15 108.54(11) 2_545 2
S22 Sn1 Ba10 66.77(14) . .
S8 Sn1 Ba10 170.78(8) 2_545 .
S17 Sn1 Ba10 71.17(8) 2_545 .
S15 Sn1 Ba10 64.07(8) 2 .
S22 Sn1 Ba9 148.07(14) . .
S8 Sn1 Ba9 91.00(8) 2_545 .
S17 Sn1 Ba9 64.33(8) 2_545 .
S15 Sn1 Ba9 56.62(8) 2 .
Ba10 Sn1 Ba9 81.44(2) . .
S22 Sn1 Ba5 113.71(11) . 2_545
S8 Sn1 Ba5 60.33(9) 2_545 2_545
S17 Sn1 Ba5 54.26(8) 2_545 2_545
S15 Sn1 Ba5 141.47(8) 2 2_545
Ba10 Sn1 Ba5 123.88(4) . 2_545
Ba9 Sn1 Ba5 85.95(2) . 2_545
S9 Sn2 S14 118.71(13) 3_665 2
S9 Sn2 S21 114.80(14) 3_665 4_565
S14 Sn2 S21 104.47(15) 2 4_565
S9 Sn2 S11 107.19(13) 3_665 4_565
S14 Sn2 S11 100.61(13) 2 4_565
S21 Sn2 S11 110.06(12) 4_565 4_565
S9 Sn2 Ba' 166.1(5) 3_665 .
S14 Sn2 Ba' 63.2(3) 2 .
S21 Sn2 Ba' 76.3(4) 4_565 .
S11 Sn2 Ba' 59.7(5) 4_565 .
S9 Sn2 Ba12 174.15(11) 3_665 .
S14 Sn2 Ba12 58.97(10) 2 .
S21 Sn2 Ba12 70.97(11) 4_565 .
S11 Sn2 Ba12 68.94(11) 4_565 .
Ba' Sn2 Ba12 9.2(5) . .
S9 Sn2 Ba11 62.75(10) 3_665 .
S14 Sn2 Ba11 117.25(10) 2 .
S21 Sn2 Ba11 54.50(9) 4_565 .
S11 Sn2 Ba11 141.22(8) 4_565 .
Ba' Sn2 Ba11 130.0(4) . .
Ba12 Sn2 Ba11 123.05(7) . .
S9 Sn2 Ba' 110.7(2) 3_665 3_565
S14 Sn2 Ba' 45.7(5) 2 3_565
S21 Sn2 Ba' 134.2(3) 4_565 3_565
S11 Sn2 Ba' 59.3(4) 4_565 3_565
Ba' Sn2 Ba' 59.8(4) . 3_565
Ba12 Sn2 Ba' 63.7(2) . 3_565
Ba11 Sn2 Ba' 158.6(4) . 3_565
S9 Sn2 Ba4 92.00(8) 3_665 4_565
S14 Sn2 Ba4 146.39(9) 2 4_565
S21 Sn2 Ba4 70.77(9) 4_565 4_565
S11 Sn2 Ba4 54.07(8) 4_565 4_565
Ba' Sn2 Ba4 83.7(3) . 4_565
Ba12 Sn2 Ba4 89.09(5) . 4_565
Ba11 Sn2 Ba4 87.78(2) . 4_565
Ba' Sn2 Ba4 113.3(4) 3_565 4_565
S9 Sn2 Ba8' 54.6(10) 3_665 3_665
S14 Sn2 Ba8' 113.8(4) 2 3_665
S21 Sn2 Ba8' 140.3(2) 4_565 3_665
S11 Sn2 Ba8' 54.0(10) 4_565 3_665
Ba' Sn2 Ba8' 111.6(12) . 3_665
Ba12 Sn2 Ba8' 120.6(10) . 3_665
Ba11 Sn2 Ba8' 112.0(9) . 3_665
Ba' Sn2 Ba8' 73.6(8) 3_565 3_665
Ba4 Sn2 Ba8' 71.6(3) 4_565 3_665
S7 Sn3 S6 110.13(12) 2_645 .
S7 Sn3 S3 106.76(12) 2_645 1_545
S6 Sn3 S3 109.10(12) . 1_545
S7 Sn3 S5 106.34(12) 2_645 .
S6 Sn3 S5 111.13(12) . .
S3 Sn3 S5 113.24(12) 1_545 .
S7 Sn3 Ba8 75.82(11) 2_645 1_545
S6 Sn3 Ba8 173.93(11) . 1_545
S3 Sn3 Ba8 67.23(13) 1_545 1_545
S5 Sn3 Ba8 67.28(10) . 1_545
S7 Sn3 Ba8' 81.3(8) 2_645 1_545
S6 Sn3 Ba8' 166.5(10) . 1_545
S3 Sn3 Ba8' 59.5(10) 1_545 1_545
S5 Sn3 Ba8' 70.7(5) . 1_545
Ba8 Sn3 Ba8' 8.1(10) 1_545 1_545
S7 Sn3 Ba4 115.44(9) 2_645 .
S6 Sn3 Ba4 56.50(8) . .
S3 Sn3 Ba4 137.81(9) 1_545 .
S5 Sn3 Ba4 55.42(8) . .
Ba8 Sn3 Ba4 122.60(6) 1_545 .
Ba8' Sn3 Ba4 125.9(4) 1_545 .
S7 Sn3 Ba7 161.38(9) 2_645 .
S6 Sn3 Ba7 87.60(8) . .
S3 Sn3 Ba7 60.25(9) 1_545 .
S5 Sn3 Ba7 70.72(8) . .
Ba8 Sn3 Ba7 86.36(7) 1_545 .
Ba8' Sn3 Ba7 80.4(8) 1_545 .
Ba4 Sn3 Ba7 78.68(2) . .
S7 Sn3 Ba6 55.27(9) 2_645 2_635
S6 Sn3 Ba6 55.03(8) . 2_635
S3 Sn3 Ba6 126.25(9) 1_545 2_635
S5 Sn3 Ba6 120.36(8) . 2_635
Ba8 Sn3 Ba6 130.99(7) 1_545 2_635
Ba8' Sn3 Ba6 136.5(7) 1_545 2_635
Ba4 Sn3 Ba6 80.81(3) . 2_635
Ba7 Sn3 Ba6 142.61(3) . 2_635
S23 Sn4 S16 109.59(18) . .
S23 Sn4 S12 107.08(18) . 3_646
S16 Sn4 S12 114.03(15) . 3_646
S23 Sn4 S19 112.25(13) . 4_656
S16 Sn4 S19 106.79(15) . 4_656
S12 Sn4 S19 107.18(14) 3_646 4_656
S23 Sn4 Ba5 66.46(13) . 4_656
S16 Sn4 Ba5 171.88(11) . 4_656
S12 Sn4 Ba5 74.09(10) 3_646 4_656
S19 Sn4 Ba5 69.58(10) 4_656 4_656
S23 Sn4 Ba2 125.77(10) . .
S16 Sn4 Ba2 57.05(11) . .
S12 Sn4 Ba2 56.99(10) 3_646 .
S19 Sn4 Ba2 121.97(9) 4_656 .
Ba5 Sn4 Ba2 131.07(3) 4_656 .
S23 Sn4 Ba11 70.25(14) . 2_635
S16 Sn4 Ba11 69.63(11) . 2_635
S12 Sn4 Ba11 176.23(10) 3_646 2_635
S19 Sn4 Ba11 71.96(10) 4_656 2_635
Ba5 Sn4 Ba11 102.26(2) 4_656 2_635
Ba2 Sn4 Ba11 126.67(3) . 2_635
S2 S1 Ba5 130.30(15) . .
S2 S1 Ba6 71.04(12) . 1_545
Ba5 S1 Ba6 98.61(9) . 1_545
S2 S1 Ba9 114.21(14) . 2
Ba5 S1 Ba9 115.23(10) . 2
Ba6 S1 Ba9 107.33(9) 1_545 2
S2 S1 Ba1 71.35(12) . .
Ba5 S1 Ba1 89.80(8) . .
Ba6 S1 Ba1 136.76(11) 1_545 .
Ba9 S1 Ba1 106.98(10) 2 .
S1 S2 Ba11 127.57(15) . 3_665
S1 S2 Ba6 70.27(12) . 1_545
Ba11 S2 Ba6 99.39(9) 3_665 1_545
S1 S2 Ba1 70.78(12) . .
Ba11 S2 Ba1 87.93(8) 3_665 .
Ba6 S2 Ba1 135.61(11) 1_545 .
S1 S2 Ba4 113.80(14) . 2_655
Ba11 S2 Ba4 118.29(10) 3_665 2_655
Ba6 S2 Ba4 106.71(9) 1_545 2_655
Ba1 S2 Ba4 107.86(9) . 2_655
Sn3 S3 Ba1 157.80(14) 1_565 .
Sn3 S3 Ba9 91.98(11) 1_565 2
Ba1 S3 Ba9 103.90(9) . 2
Sn3 S3 Ba8' 83.4(12) 1_565 .
Ba1 S3 Ba8' 82.3(12) . .
Ba9 S3 Ba8' 172.2(10) 2 .
Sn3 S3 Ba4 91.83(10) 1_565 2_655
Ba1 S3 Ba4 104.05(9) . 2_655
Ba9 S3 Ba4 87.63(8) 2 2_655
Ba8' S3 Ba4 86.2(4) . 2_655
Sn3 S3 Ba7 83.64(10) 1_565 1_565
Ba1 S3 Ba7 81.00(7) . 1_565
Ba9 S3 Ba7 89.97(9) 2 1_565
Ba8' S3 Ba7 95.8(4) . 1_565
Ba4 S3 Ba7 174.80(10) 2_655 1_565
Sn3 S3 Ba8 75.58(12) 1_565 .
Ba1 S3 Ba8 90.55(12) . .
Ba9 S3 Ba8 164.71(12) 2 .
Ba8' S3 Ba8 8.3(11) . .
Ba4 S3 Ba8 84.00(9) 2_655 .
Ba7 S3 Ba8 97.29(9) 1_565 .
S18 S4 Ba10 114.52(16) . 1_565
S18 S4 Ba7 73.13(13) . 1_565
Ba10 S4 Ba7 97.88(9) 1_565 1_565
S18 S4 Ba1 97.98(15) . .
Ba10 S4 Ba1 147.25(12) 1_565 .
Ba7 S4 Ba1 87.32(8) 1_565 .
S18 S4 Ba11 65.37(13) . .
Ba10 S4 Ba11 89.15(9) 1_565 .
Ba7 S4 Ba11 136.87(11) 1_565 .
Ba1 S4 Ba11 108.99(10) . .
Sn3 S5 Ba9 92.06(10) . 1_655
Sn3 S5 Ba4 87.80(10) . .
Ba9 S5 Ba4 93.48(8) 1_655 .
Sn3 S5 Ba6 150.16(13) . 1_545
Ba9 S5 Ba6 111.56(9) 1_655 1_545
Ba4 S5 Ba6 107.85(9) . 1_545
Sn3 S5 Ba8 75.32(10) . 1_545
Ba9 S5 Ba8 83.78(12) 1_655 1_545
Ba4 S5 Ba8 162.74(11) . 1_545
Ba6 S5 Ba8 88.91(8) 1_545 1_545
Sn3 S6 Ba2 159.68(14) . .
Sn3 S6 Ba6 88.86(9) . 2_635
Ba2 S6 Ba6 111.35(10) . 2_635
Sn3 S6 Ba4 87.07(10) . .
Ba2 S6 Ba4 90.15(8) . .
Ba6 S6 Ba4 103.17(9) 2_635 .
Sn3 S6 Ba9 88.50(9) . 2_545
Ba2 S6 Ba9 83.43(8) . 2_545
Ba6 S6 Ba9 107.83(9) 2_635 2_545
Ba4 S6 Ba9 148.57(11) . 2_545
Sn3 S7 Ba3 156.23(15) 2_655 .
Sn3 S7 Ba6 88.71(10) 2_655 1_545
Ba3 S7 Ba6 114.98(10) . 1_545
Sn3 S7 Ba9 88.43(10) 2_655 2
Ba3 S7 Ba9 85.66(8) . 2
Ba6 S7 Ba9 100.18(9) 1_545 2
Sn3 S7 Ba4 91.69(10) 2_655 .
Ba3 S7 Ba4 83.82(8) . .
Ba6 S7 Ba4 105.82(10) 1_545 .
Ba9 S7 Ba4 153.99(11) 2 .
Sn1 S8 Ba3 95.51(10) 2 2
Sn1 S8 Ba1 138.80(12) 2 .
Ba3 S8 Ba1 125.53(10) 2 .
Sn1 S8 Ba7 90.49(10) 2 1_565
Ba3 S8 Ba7 104.27(9) 2 1_565
Ba1 S8 Ba7 83.24(8) . 1_565
Sn1 S8 Ba5 83.80(9) 2 .
Ba3 S8 Ba5 101.19(9) 2 .
Ba1 S8 Ba5 84.71(8) . .
Ba7 S8 Ba5 154.33(10) 1_565 .
Sn2 S9 Ba1 138.80(13) 3_665 .
Sn2 S9 Ba1 100.24(11) 3_665 3_665
Ba1 S9 Ba1 120.37(9) . 3_665
Sn2 S9 Ba8' 89.9(8) 3_665 .
Ba1 S9 Ba8' 85.3(7) . .
Ba1 S9 Ba8' 106.6(3) 3_665 .
Sn2 S9 Ba11 81.66(10) 3_665 3_665
Ba1 S9 Ba11 83.15(8) . 3_665
Ba1 S9 Ba11 102.26(10) 3_665 3_665
Ba8' S9 Ba11 150.9(3) . 3_665
S13 S10 Ba3 96.67(15) . .
S13 S10 Ba7 125.14(17) . .
Ba3 S10 Ba7 137.38(12) . .
S13 S10 Ba4 77.23(14) . .
Ba3 S10 Ba4 89.30(8) . .
Ba7 S10 Ba4 106.25(10) . .
S13 S10 Ba5 64.68(13) . 2_545
Ba3 S10 Ba5 105.25(10) . 2_545
Ba7 S10 Ba5 87.87(8) . 2_545
Ba4 S10 Ba5 140.29(11) . 2_545
Sn2 S11 Ba8 98.55(15) 4_666 2_645
Sn2 S11 Ba4 89.01(10) 4_666 .
Ba8 S11 Ba4 96.15(11) 2_645 .
Sn2 S11 Ba3 160.70(14) 4_666 .
Ba8 S11 Ba3 100.49(14) 2_645 .
Ba4 S11 Ba3 85.82(8) . .
Sn2 S11 Ba8' 89.4(12) 4_666 2_645
Ba8 S11 Ba8' 9.8(11) 2_645 2_645
Ba4 S11 Ba8' 92.6(5) . 2_645
Ba3 S11 Ba8' 109.4(12) . 2_645
Sn2 S11 Ba' 81.4(5) 4_666 4_666
Ba8 S11 Ba' 158.8(2) 2_645 4_666
Ba4 S11 Ba' 105.0(2) . 4_666
Ba3 S11 Ba' 82.0(5) . 4_666
Ba8' S11 Ba' 159.9(4) 2_645 4_666
Sn2 S11 Ba12 92.78(12) 4_666 2_545
Ba8 S11 Ba12 82.52(12) 2_645 2_545
Ba4 S11 Ba12 177.91(14) . 2_545
Ba3 S11 Ba12 92.83(10) . 2_545
Ba8' S11 Ba12 86.4(5) 2_645 2_545
Ba' S11 Ba12 76.3(2) 4_666 2_545
Sn2 S11 Ba' 83.9(5) 4_666 2_545
Ba8 S11 Ba' 88.9(4) 2_645 2_545
Ba4 S11 Ba' 171.8(6) . 2_545
Ba3 S11 Ba' 99.6(5) . 2_545
Ba8' S11 Ba' 91.3(4) 2_645 2_545
Ba' S11 Ba' 70.0(4) 4_666 2_545
Ba12 S11 Ba' 10.3(5) 2_545 2_545
Sn4 S12 Ba2 159.99(17) 3_646 .
Sn4 S12 Ba2 85.94(11) 3_646 3_646
Ba2 S12 Ba2 114.02(11) . 3_646
Sn4 S12 Ba10 91.87(12) 3_646 2_545
Ba2 S12 Ba10 81.56(9) . 2_545
Ba2 S12 Ba10 106.32(11) 3_646 2_545
Sn4 S12 Ba12 87.19(11) 3_646 4_666
Ba2 S12 Ba12 91.46(9) . 4_666
Ba2 S12 Ba12 96.84(13) 3_646 4_666
Ba10 S12 Ba12 156.70(15) 2_545 4_666
S10 S13 Ba' 126.8(7) . 4_666
S10 S13 Ba5 78.45(14) . 2_545
Ba' S13 Ba5 101.2(2) 4_666 2_545
S10 S13 Ba2 124.31(17) . .
Ba' S13 Ba2 107.4(7) 4_666 .
Ba5 S13 Ba2 105.03(11) 2_545 .
S10 S13 Ba12 137.2(2) . 4_666
Ba' S13 Ba12 10.5(6) 4_666 4_666
Ba5 S13 Ba12 101.38(10) 2_545 4_666
Ba2 S13 Ba12 97.37(12) . 4_666
S10 S13 Ba4 66.04(13) . .
Ba' S13 Ba4 108.7(3) 4_666 .
Ba5 S13 Ba4 142.76(12) 2_545 .
Ba2 S13 Ba4 86.96(9) . .
Ba12 S13 Ba4 112.06(11) 4_666 .
Sn2 S14 Ba' 98.4(4) 2_545 4_666
Sn2 S14 Ba3 168.41(18) 2_545 .
Ba' S14 Ba3 93.2(4) 4_666 .
Sn2 S14 Ba12 83.25(12) 2_545 2_545
Ba' S14 Ba12 83.3(2) 4_666 2_545
Ba3 S14 Ba12 98.25(12) . 2_545
Sn2 S14 Ba12 92.56(13) 2_545 4_666
Ba' S14 Ba12 5.9(4) 4_666 4_666
Ba3 S14 Ba12 99.03(11) . 4_666
Ba12 S14 Ba12 82.92(12) 2_545 4_666
Sn2 S14 Ba' 79.0(3) 2_545 2_545
Ba' S14 Ba' 75.0(5) 4_666 2_545
Ba3 S14 Ba' 104.3(3) . 2_545
Ba12 S14 Ba' 10.2(5) 2_545 2_545
Ba12 S14 Ba' 74.0(5) 4_666 2_545
Sn1 S15 Ba5 94.75(10) 2_545 2_545
Sn1 S15 Ba9 85.32(9) 2_545 2_545
Ba5 S15 Ba9 178.94(12) 2_545 2_545
Sn1 S15 Ba7 89.64(10) 2_545 .
Ba5 S15 Ba7 86.74(8) 2_545 .
Ba9 S15 Ba7 94.31(9) 2_545 .
Sn1 S15 Ba2 149.29(13) 2_545 .
Ba5 S15 Ba2 97.27(8) 2_545 .
Ba9 S15 Ba2 82.17(7) 2_545 .
Ba7 S15 Ba2 119.12(9) . .
Sn1 S15 Ba10 78.51(9) 2_545 2_545
Ba5 S15 Ba10 83.06(8) 2_545 2_545
Ba9 S15 Ba10 95.92(8) 2_545 2_545
Ba7 S15 Ba10 163.62(10) . 2_545
Ba2 S15 Ba10 75.05(7) . 2_545
Sn4 S16 Ba6 162.7(2) . 2_635
Sn4 S16 Ba2 86.07(11) . .
Ba6 S16 Ba2 108.77(12) 2_635 .
Sn4 S16 Ba8 89.49(13) . 2_635
Ba6 S16 Ba8 97.14(11) 2_635 2_635
Ba2 S16 Ba8 97.50(16) . 2_635
Sn4 S16 Ba8' 87.9(3) . 2_635
Ba6 S16 Ba8' 96.2(3) 2_635 2_635
Ba2 S16 Ba8' 106.0(11) . 2_635
Ba8 S16 Ba8' 8.7(11) 2_635 2_635
Sn1 S17 Ba3 145.08(13) 2 .
Sn1 S17 Ba5 89.16(10) 2 .
Ba3 S17 Ba5 123.68(11) . .
Sn1 S17 Ba7 89.55(10) 2 2
Ba3 S17 Ba7 103.11(9) . 2
Ba5 S17 Ba7 85.91(8) . 2
Sn1 S17 Ba9 78.53(9) 2 2
Ba3 S17 Ba9 81.80(8) . 2
Ba5 S17 Ba9 103.98(9) . 2
Ba7 S17 Ba9 164.25(11) 2 2
S4 S18 Ba8' 124.4(13) . .
S4 S18 Ba11 77.08(13) . .
Ba8' S18 Ba11 95.5(6) . .
S4 S18 Ba8 133.2(2) . .
Ba8' S18 Ba8 9.0(12) . .
Ba11 S18 Ba8 98.70(11) . .
S4 S18 Ba7 68.29(13) . 1_565
Ba8' S18 Ba7 113.4(3) . 1_565
Ba11 S18 Ba7 143.42(12) . 1_565
Ba8 S18 Ba7 113.33(11) . 1_565
S4 S18 Ba6 128.91(17) . .
Ba8' S18 Ba6 106.7(13) . .
Ba11 S18 Ba6 99.99(10) . .
Ba8 S18 Ba6 97.84(13) . .
Ba7 S18 Ba6 92.93(10) 1_565 .
Sn4 S19 Ba1 134.20(14) 4 .
Sn4 S19 Ba8' 95.5(8) 4 3_665
Ba1 S19 Ba8' 110.2(13) . 3_665
Sn4 S19 Ba12 92.37(13) 4 3_565
Ba1 S19 Ba12 124.66(15) . 3_565
Ba8' S19 Ba12 87.9(11) 3_665 3_565
Sn4 S19 Ba' 100.3(5) 4 3_565
Ba1 S19 Ba' 114.3(6) . 3_565
Ba8' S19 Ba' 94.1(10) 3_665 3_565
Ba12 S19 Ba' 10.6(5) 3_565 3_565
Sn4 S19 Ba8 89.87(13) 4 3_665
Ba1 S19 Ba8 119.31(16) . 3_665
Ba8' S19 Ba8 9.5(12) 3_665 3_665
Ba12 S19 Ba8 80.57(13) 3_565 3_665
Ba' S19 Ba8 87.7(4) 3_565 3_665
Ba2 S20 Ba10 83.32(10) . 2_545
Ba2 S20 Ba8 101.31(12) . 2_635
Ba10 S20 Ba8 169.40(15) 2_545 2_635
Ba2 S20 Ba9 85.64(10) . 2_545
Ba10 S20 Ba9 101.61(11) 2_545 2_545
Ba8 S20 Ba9 88.32(11) 2_635 2_545
Ba2 S20 Ba12 103.36(12) . 2_535
Ba10 S20 Ba12 88.27(11) 2_545 2_535
Ba8 S20 Ba12 81.41(10) 2_635 2_535
Ba9 S20 Ba12 167.45(14) 2_545 2_535
Ba2 S20 Ba3 160.00(14) . 1_545
Ba10 S20 Ba3 83.31(10) 2_545 1_545
Ba8 S20 Ba3 94.44(11) 2_635 1_545
Ba9 S20 Ba3 82.56(10) 2_545 1_545
Ba12 S20 Ba3 91.03(10) 2_535 1_545
Sn2 S21 Ba2 144.82(14) 4_666 .
Sn2 S21 Ba11 88.91(11) 4_666 4_666
Ba2 S21 Ba11 117.94(12) . 4_666
Sn2 S21 Ba10 95.97(12) 4_666 4_656
Ba2 S21 Ba10 107.23(11) . 4_656
Ba11 S21 Ba10 86.59(8) 4_666 4_656
Sn1 S22 Ba6 172.6(2) . 1_545
Sn1 S22 Ba7 90.95(12) . .
Ba6 S22 Ba7 93.51(10) 1_545 .
Sn1 S22 Ba5 87.23(12) . .
Ba6 S22 Ba5 90.52(10) 1_545 .
Ba7 S22 Ba5 160.49(18) . .
Sn1 S22 Ba10 77.24(13) . .
Ba6 S22 Ba10 109.16(14) 1_545 .
Ba7 S22 Ba10 83.61(11) . .
Ba5 S22 Ba10 77.04(10) . .
Sn4 S23 Ba11 98.41(14) . 4_666
Sn4 S23 Ba6 150.47(17) . 4_666
Ba11 S23 Ba6 101.34(12) 4_666 4_666
Sn4 S23 Ba10 90.35(14) . 4_656
Ba11 S23 Ba10 86.47(10) 4_666 4_656
Ba6 S23 Ba10 112.49(14) 4_666 4_656
Sn4 S23 Ba5 77.47(12) . 4_656
Ba11 S23 Ba5 165.01(16) 4_666 4_656
Ba6 S23 Ba5 88.32(10) 4_666 4_656
Ba10 S23 Ba5 79.21(12) 4_656 4_656
Ba8 Ba8' S18 116.4(18) . .
Ba8 Ba8' S19 97.6(18) . 3_665
S18 Ba8' S19 102.8(12) . 3_665
Ba8 Ba8' S11 74(2) . 2_655
S18 Ba8' S11 166.2(18) . 2_655
S19 Ba8' S11 84.1(3) 3_665 2_655
Ba8 Ba8' S9 143.4(18) . .
S18 Ba8' S9 100(2) . .
S19 Ba8' S9 68.0(9) 3_665 .
S11 Ba8' S9 71.4(5) 2_655 .
Ba8 Ba8' S3 110(2) . .
S18 Ba8' S3 76.6(9) . .
S19 Ba8' S3 149(2) 3_665 .
S11 Ba8' S3 91.2(3) 2_655 .
S9 Ba8' S3 81.6(12) . .
Ba8 Ba8' S16 67.6(15) . 2_665
S18 Ba8' S16 66.2(3) . 2_665
S19 Ba8' S16 67.9(3) 3_665 2_665
S11 Ba8' S16 127.7(17) 2_655 2_665
S9 Ba8' S16 128.5(13) . 2_665
S3 Ba8' S16 134.5(4) . 2_665
Ba8 Ba8' Sn3 75(2) . 1_565
S18 Ba8' Sn3 82.5(3) . 1_565
S19 Ba8' Sn3 172(2) 3_665 1_565
S11 Ba8' Sn3 91.9(8) 2_655 1_565
S9 Ba8' Sn3 116.9(9) . 1_565
S3 Ba8' Sn3 37.1(2) . 1_565
S16 Ba8' Sn3 110.2(11) 2_665 1_565
Ba8 Ba8' Sn2 108.1(19) . 3_665
S18 Ba8' Sn2 135(2) . 3_665
S19 Ba8' Sn2 67.4(4) 3_665 3_665
S11 Ba8' Sn2 36.6(2) 2_655 3_665
S9 Ba8' Sn2 35.6(2) . 3_665
S3 Ba8' Sn2 90.9(7) . 3_665
S16 Ba8' Sn2 134.0(4) 2_665 3_665
Sn3 Ba8' Sn2 112.6(3) 1_565 3_665
Ba8 Ba8' Ba1 157.5(19) . .
S18 Ba8' Ba1 64.6(12) . .
S19 Ba8' Ba1 104.1(17) 3_665 .
S11 Ba8' Ba1 102.2(10) 2_655 .
S9 Ba8' Ba1 45.9(9) . .
S3 Ba8' Ba1 47.1(8) . .
S16 Ba8' Ba1 126.5(14) 2_665 .
Sn3 Ba8' Ba1 83.1(7) 1_565 .
Sn2 Ba8' Ba1 75.4(10) 3_665 .
Ba8 Ba8' Ba11 123.1(16) . .
S18 Ba8' Ba11 44.2(6) . .
S19 Ba8' Ba11 58.8(7) 3_665 .
S11 Ba8' Ba11 139.5(10) 2_655 .
S9 Ba8' Ba11 79.3(13) . .
S3 Ba8' Ba11 111.8(15) . .
S16 Ba8' Ba11 55.7(4) 2_665 .
Sn3 Ba8' Ba11 126.8(7) 1_565 .
Sn2 Ba8' Ba11 107.5(13) 3_665 .
Ba1 Ba8' Ba11 74.5(11) . .
Ba8 Ba8' Ba12 61.8(15) . 1_655
S18 Ba8' Ba12 144.2(4) . 1_655
S19 Ba8' Ba12 46.7(5) 3_665 1_655
S11 Ba8' Ba12 47.8(5) 2_655 1_655
S9 Ba8' Ba12 86.2(3) . 1_655
S3 Ba8' Ba12 139.0(6) . 1_655
S16 Ba8' Ba12 82.5(8) 2_665 1_655
Sn3 Ba8' Ba12 126.2(16) 1_565 1_655
Sn2 Ba8' Ba12 58.9(2) 3_665 1_655
Ba1 Ba8' Ba12 131.9(10) . 1_655
Ba11 Ba8' Ba12 104.0(3) . 1_655
Ba12 Ba' S14 145.4(12) . 4_565
Ba12 Ba' S13 107.6(14) . 4_565
S14 Ba' S13 103.0(10) 4_565 4_565
Ba12 Ba' S11 128.5(15) . 4_565
S14 Ba' S11 75.7(7) 4_565 4_565
S13 Ba' S11 73.4(4) 4_565 4_565
Ba12 Ba' S19 82.8(10) . 3_565
S14 Ba' S19 79.8(5) 4_565 3_565
S13 Ba' S19 92.9(3) 4_565 3_565
S11 Ba' S19 148.1(11) 4_565 3_565
Ba12 Ba' S14 72.0(13) . 2
S14 Ba' S14 105.0(5) 4_565 2
S13 Ba' S14 121.8(4) 4_565 2
S11 Ba' S14 65.8(2) 4_565 2
S19 Ba' S14 141.7(7) 3_565 2
Ba12 Ba' S11 77.5(11) . 2
S14 Ba' S11 70.1(3) 4_565 2
S13 Ba' S11 170.5(9) 4_565 2
S11 Ba' S11 110.0(4) 4_565 2
S19 Ba' S11 79.7(3) 3_565 2
S14 Ba' S11 67.1(3) 2 2
Ba12 Ba' Sn2 89.6(14) . .
S14 Ba' Sn2 109.1(6) 4_565 .
S13 Ba' Sn2 84.9(3) 4_565 .
S11 Ba' Sn2 38.87(12) 4_565 .
S19 Ba' Sn2 171.1(10) 3_565 .
S14 Ba' Sn2 37.80(14) 2 .
S11 Ba' Sn2 103.3(3) 2 .
Ba12 Ba' Ba' 109.8(16) . 3_565
S14 Ba' Ba' 59.1(8) 4_565 3_565
S13 Ba' Ba' 129.4(11) 4_565 3_565
S11 Ba' Ba' 56.8(5) 4_565 3_565
S19 Ba' Ba' 124.4(6) 3_565 3_565
S14 Ba' Ba' 46.0(5) 2 3_565
S11 Ba' Ba' 53.2(3) 2 3_565
Sn2 Ba' Ba' 62.7(3) . 3_565
Ba12 Ba' Sn2 109.6(11) . 3_565
S14 Ba' Sn2 35.88(18) 4_565 3_565
S13 Ba' Sn2 134.5(10) 4_565 3_565
S11 Ba' Sn2 101.9(7) 4_565 3_565
S19 Ba' Sn2 67.1(3) 3_565 3_565
S14 Ba' Sn2 94.2(3) 2 3_565
S11 Ba' Sn2 36.79(16) 2 3_565
Sn2 Ba' Sn2 120.2(4) . 3_565
Ba' Ba' Sn2 57.5(4) 3_565 3_565
Ba12 Ba' Ba12 117.8(13) . 3_565
S14 Ba' Ba12 52.7(4) 4_565 3_565
S13 Ba' Ba12 123.4(8) 4_565 3_565
S11 Ba' Ba12 52.6(3) 4_565 3_565
S19 Ba' Ba12 123.3(5) 3_565 3_565
S14 Ba' Ba12 52.60(17) 2 3_565
S11 Ba' Ba12 57.97(19) 2 3_565
Sn2 Ba' Ba12 64.55(19) . 3_565
Ba' Ba' Ba12 8.1(5) 3_565 3_565
Sn2 Ba' Ba12 56.3(3) 3_565 3_565
Ba12 Ba' Ba3 169.5(12) . 4_565
S14 Ba' Ba3 44.8(5) 4_565 4_565
S13 Ba' Ba3 62.2(6) 4_565 4_565
S11 Ba' Ba3 48.4(4) 4_565 4_565
S19 Ba' Ba3 99.7(7) 3_565 4_565
S14 Ba' Ba3 110.4(5) 2 4_565
S11 Ba' Ba3 112.9(7) 2 4_565
Sn2 Ba' Ba3 86.9(5) . 4_565
Ba' Ba' Ba3 77.3(10) 3_565 4_565
Sn2 Ba' Ba3 80.7(6) 3_565 4_565
Ba12 Ba' Ba3 69.4(5) 3_565 4_565

loop_
_geom_bond_atom_site_label_1
_geom_bond_atom_site_label_2
_geom_bond_distance
_geom_bond_site_symmetry_2
Ba1 S9 3.120(3) .
Ba1 S19 3.163(3) .
Ba1 S4 3.189(4) .
Ba1 S8 3.197(3) .
Ba1 S3 3.203(3) .
Ba1 S1 3.237(3) .
Ba1 S2 3.248(3) .
Ba1 S9 3.254(3) 3_665
Ba1 Ba8' 4.33(7) .
Ba1 Ba7 4.3498(16) 1_565
Ba1 Ba11 4.4515(17) 3_665
Ba1 Ba5 4.5198(17) .
Ba2 S6 3.089(3) .
Ba2 S12 3.169(3) .
Ba2 S20 3.186(4) .
Ba2 S13 3.189(4) .
Ba2 S21 3.225(3) .
Ba2 S12 3.277(4) 3_646
Ba2 S16 3.279(5) .
Ba2 S15 3.449(3) .
Ba2 Sn4 3.8985(14) .
Ba2 Ba10 4.2636(16) 2_545
Ba2 Ba9 4.4041(17) 2_545
Ba2 Ba4 4.539(2) .
Ba3 S14 3.026(4) .
Ba3 S10 3.078(4) .
Ba3 S7 3.097(3) .
Ba3 S17 3.166(3) .
Ba3 S8 3.167(3) 2_545
Ba3 S11 3.241(3) .
Ba3 S20 3.404(4) 1_565
Ba3 Ba' 4.29(3) 4_666
Ba3 Ba4 4.4051(16) .
Ba3 Ba10 4.410(2) 2
Ba3 Ba9 4.4184(18) 2
Ba3 Ba12 4.784(3) 2_545
Ba4 S10 3.189(3) .
Ba4 S11 3.229(3) .
Ba4 S2 3.264(3) 2_645
Ba4 S5 3.274(4) .
Ba4 S6 3.318(4) .
Ba4 S13 3.404(4) .
Ba4 S3 3.471(4) 2_645
Ba4 S7 3.483(4) .
Ba4 Sn3 3.9733(16) .
Ba4 Sn2 3.9867(17) 4_666
Ba5 S13 3.144(4) 2
Ba5 S1 3.166(3) .
Ba5 S15 3.245(3) 2
Ba5 S17 3.253(4) .
Ba5 S10 3.408(3) 2
Ba5 S8 3.503(4) .
Ba5 S22 3.598(4) .
Ba5 S23 3.643(5) 4
Ba5 Sn4 3.8791(17) 4
Ba5 Sn1 4.0079(17) 2
Ba5 Ba10 4.510(2) .
Ba6 S22 3.149(4) 1_565
Ba6 S1 3.169(3) 1_565
Ba6 S2 3.184(4) 1_565
Ba6 S16 3.197(4) 2_665
Ba6 S23 3.239(4) 4_565
Ba6 S6 3.285(3) 2_665
Ba6 S7 3.295(4) 1_565
Ba6 S18 3.362(4) .
Ba6 S5 3.417(3) 1_565
Ba6 Sn3 4.0079(13) 2_665
Ba6 Ba7 4.762(2) 1_565
Ba6 Ba5 4.8030(17) 1_565
Ba7 S4 3.111(3) 1_545
Ba7 S10 3.122(3) .
Ba7 S18 3.204(4) 1_545
Ba7 S8 3.350(4) 1_545
Ba7 S15 3.359(3) .
Ba7 S22 3.384(5) .
Ba7 S17 3.401(4) 2_545
Ba7 S3 3.487(4) 1_545
Ba7 Sn3 3.9910(16) .
Ba7 Ba1 4.3498(16) 1_545
Ba7 Ba5 4.5356(16) 2_545
Ba7 Ba10 4.6890(15) .
Ba8 Ba8' 0.55(7) .
Ba8 S11 3.141(4) 2_655
Ba8 S18 3.173(5) .
Ba8 S20 3.280(7) 2_665
Ba8 S19 3.338(5) 3_665
Ba8 S16 3.372(5) 2_665
Ba8 S3 3.610(5) .
Ba8 S5 3.616(4) 1_565
Ba8 Sn3 3.792(2) 1_565
Ba8 Ba12 4.291(4) 1_655
Ba8 Ba9 4.578(6) 1_665
Ba8 Ba' 4.612(19) 1_655
Ba9 S1 3.201(3) 2_545
Ba9 S5 3.228(3) 1_455
Ba9 S15 3.249(3) 2
Ba9 S20 3.292(4) 2
Ba9 S3 3.367(4) 2_545
Ba9 S7 3.394(4) 2_545
Ba9 S6 3.512(3) 2
Ba9 S17 3.566(4) 2_545
Ba9 Sn1 3.8775(16) .
Ba9 Ba2 4.4041(17) 2
Ba9 Ba3 4.4184(18) 2_545
Ba9 Ba8 4.578(6) 1_445
Ba10 S4 3.108(3) 1_545
Ba10 S20 3.228(4) 2
Ba10 S12 3.355(4) 2
Ba10 S21 3.368(4) 4
Ba10 S23 3.428(5) 4
Ba10 S15 3.549(4) 2
Ba10 S22 3.644(6) .
Ba10 Sn1 3.8678(18) .
Ba10 Ba2 4.2636(16) 2
Ba10 Ba3 4.410(2) 2_545
Ba10 Ba11 4.5285(17) 1_545
Ba11 S18 3.115(4) .
Ba11 S2 3.163(3) 3_665
Ba11 S23 3.179(5) 4_565
Ba11 S21 3.235(4) 4_565
Ba11 S4 3.340(4) .
Ba11 S9 3.569(4) 3_665
Ba11 Sn4 3.9327(17) 2_665
Ba11 Sn2 3.9724(16) .
Ba11 Ba8' 4.45(5) .
Ba11 Ba1 4.4515(18) 3_665
Ba11 Ba10 4.5285(17) 1_565
Ba11 Ba11 4.701(3) 3_675
Ba12 Ba' 0.61(3) .
Ba12 S13 3.199(4) 4_565
Ba12 S14 3.296(4) 2
Ba12 S19 3.298(4) 3_565
Ba12 S20 3.300(6) 2_565
Ba12 S11 3.362(3) 2
Ba12 S14 3.399(6) 4_565
Ba12 S12 3.523(5) 4_565
Ba12 Sn2 3.819(2) .
Ba12 Ba' 4.11(2) 3_565
Ba12 Ba8 4.291(4) 1_455
Ba12 Ba12 4.433(7) 3_565
Sn1 S22 2.331(4) .
Sn1 S8 2.362(3) 2_545
Sn1 S17 2.389(3) 2_545
Sn1 S15 2.398(3) 2
Sn1 Ba5 4.0079(16) 2_545
Sn2 S9 2.336(3) 3_665
Sn2 S14 2.356(4) 2
Sn2 S21 2.369(4) 4_565
Sn2 S11 2.395(3) 4_565
Sn2 Ba' 3.773(11) .
Sn2 Ba' 3.977(18) 3_565
Sn2 Ba4 3.9867(17) 4_565
Sn2 Ba8' 4.02(2) 3_665
Sn3 S7 2.357(3) 2_645
Sn3 S6 2.363(3) .
Sn3 S3 2.367(3) 1_545
Sn3 S5 2.381(3) .
Sn3 Ba8 3.792(2) 1_545
Sn3 Ba8' 3.90(3) 1_545
Sn3 Ba6 4.0079(13) 2_635
Sn4 S23 2.340(4) .
Sn4 S16 2.345(4) .
Sn4 S12 2.356(3) 3_646
Sn4 S19 2.371(4) 4_656
Sn4 Ba5 3.8791(17) 4_656
Sn4 Ba11 3.9327(17) 2_635
S1 S2 2.104(4) .
S1 Ba6 3.169(3) 1_545
S1 Ba9 3.201(3) 2
S2 Ba11 3.163(3) 3_665
S2 Ba6 3.184(3) 1_545
S2 Ba4 3.264(3) 2_655
S3 Sn3 2.367(3) 1_565
S3 Ba9 3.367(4) 2
S3 Ba8' 3.38(3) .
S3 Ba4 3.471(4) 2_655
S3 Ba7 3.487(4) 1_565
S4 S18 2.089(5) .
S4 Ba10 3.108(3) 1_565
S4 Ba7 3.111(3) 1_565
S5 Ba9 3.228(3) 1_655
S5 Ba6 3.417(3) 1_545
S5 Ba8 3.616(4) 1_545
S6 Ba6 3.285(3) 2_635
S6 Ba9 3.512(3) 2_545
S7 Sn3 2.357(3) 2_655
S7 Ba6 3.295(4) 1_545
S7 Ba9 3.394(4) 2
S8 Sn1 2.362(3) 2
S8 Ba3 3.167(3) 2
S8 Ba7 3.350(4) 1_565
S9 Sn2 2.336(3) 3_665
S9 Ba1 3.254(3) 3_665
S9 Ba8' 3.27(6) .
S9 Ba11 3.569(4) 3_665
S10 S13 2.087(5) .
S10 Ba5 3.408(3) 2_545
S11 Sn2 2.395(3) 4_666
S11 Ba8 3.141(4) 2_645
S11 Ba8' 3.25(3) 2_645
S11 Ba' 3.30(2) 4_666
S11 Ba12 3.362(3) 2_545
S11 Ba' 3.440(13) 2_545
S12 Sn4 2.356(3) 3_646
S12 Ba2 3.277(4) 3_646
S12 Ba10 3.355(4) 2_545
S12 Ba12 3.523(5) 4_666
S13 Ba' 2.960(15) 4_666
S13 Ba5 3.144(4) 2_545
S13 Ba12 3.199(4) 4_666
S14 Sn2 2.356(4) 2_545
S14 Ba' 2.88(3) 4_666
S14 Ba12 3.296(4) 2_545
S14 Ba12 3.399(6) 4_666
S14 Ba' 3.433(17) 2_545
S15 Sn1 2.398(3) 2_545
S15 Ba5 3.245(3) 2_545
S15 Ba9 3.249(3) 2_545
S15 Ba10 3.549(4) 2_545
S16 Ba6 3.197(4) 2_635
S16 Ba8 3.372(6) 2_635
S16 Ba8' 3.54(3) 2_635
S17 Sn1 2.389(3) 2
S17 Ba7 3.401(4) 2
S17 Ba9 3.566(4) 2
S18 Ba8' 2.89(4) .
S18 Ba7 3.204(4) 1_565
S19 Sn4 2.371(4) 4
S19 Ba8' 3.219(19) 3_665
S19 Ba12 3.298(4) 3_565
S19 Ba' 3.318(11) 3_565
S19 Ba8 3.338(5) 3_665
S20 Ba10 3.228(4) 2_545
S20 Ba8 3.280(7) 2_635
S20 Ba9 3.292(4) 2_545
S20 Ba12 3.300(6) 2_535
S20 Ba3 3.404(4) 1_545
S21 Sn2 2.369(4) 4_666
S21 Ba11 3.235(4) 4_666
S21 Ba10 3.368(4) 4_656
S22 Ba6 3.149(4) 1_545
S23 Ba11 3.179(5) 4_666
S23 Ba6 3.239(4) 4_666
S23 Ba10 3.428(5) 4_656
S23 Ba5 3.643(5) 4_656
Ba8' S19 3.219(19) 3_665
Ba8' S11 3.25(3) 2_655
Ba8' S16 3.54(3) 2_665
Ba8' Sn3 3.90(3) 1_565
Ba8' Sn2 4.02(2) 3_665
Ba8' Ba12 4.53(4) 1_655
Ba' S14 2.88(3) 4_565
Ba' S13 2.960(15) 4_565
Ba' S11 3.30(2) 4_565
Ba' S19 3.318(11) 3_565
Ba' S14 3.433(17) 2
Ba' S11 3.440(13) 2
Ba' Ba' 3.87(3) 3_565
Ba' Sn2 3.977(17) 3_565
Ba' Ba12 4.11(2) 3_565
Ba' Ba3 4.29(3) 4_565
